data_4124880
loop_
_publ_author_name
'Mosquera, Jes\'us'
'Ronson, Tanya K.'
'Nitschke, Jonathan R.'

_publ_section_title
;
 Subcomponent Flexibility Enables Conversion between D4-Symmetric
 Cd(II)8L8 and T-Symmetric Cd(II)4L4 Assemblies.
;
_journal_issue 6
_journal_name_full 'Journal of the American Chemical Society'
_journal_page_first 1812
_journal_page_last 1815
_journal_paper_doi 10.1021/jacs.5b12955
_journal_volume 138
_journal_year 2016
_chemical_absolute_configuration ad
_chemical_formula_moiety 'C176 H168 N24 O12 Zn4, 8(C F3 O3 S), 3(C2 H3 N)'
_chemical_formula_sum 'C190 H177 F24 N27 O36 S8 Zn4'
_chemical_formula_weight 4388.54
_space_group_crystal_system hexagonal
_space_group_IT_number 173
_space_group_name_Hall 'P 6c'
_space_group_name_H-M_alt 'P 63'
_symmetry_space_group_name_Hall 'P 6c'
_symmetry_space_group_name_H-M 'P 63'
_atom_sites_solution_hydrogens geom
_audit_creation_method SHELXL-2014/7
_cell_angle_alpha 90
_cell_angle_beta 90
_cell_angle_gamma 120
_cell_formula_units_Z 4
_cell_length_a 27.0460(5)
_cell_length_b 27.0460(5)
_cell_length_c 37.5383(9)
_cell_measurement_reflns_used 9875
_cell_measurement_temperature 180(2)
_cell_measurement_theta_max 100.048
_cell_measurement_theta_min 6.034
_cell_volume 23780.0(8)
_computing_cell_refinement 'Bruker SAINT'
_computing_data_collection 'Bruker APEX2'
_computing_data_reduction 'Bruker SAINT'
_computing_structure_refinement 'SHELXL-2014/7 (Sheldrick, 2014)'
_computing_structure_solution 'SHELXT (Sheldrick, 2014)'
_diffrn_ambient_temperature 180(2)
_diffrn_measured_fraction_theta_full 0.998
_diffrn_measured_fraction_theta_max 0.998
_diffrn_measurement_device_type 'Bruker APEX-II CCD'
_diffrn_measurement_method '\f and \w scans'
_diffrn_radiation_monochromator graphite
_diffrn_radiation_source 'sealed tube'
_diffrn_radiation_type CuK\a
_diffrn_radiation_wavelength 1.54178
_diffrn_reflns_av_R_equivalents 0.0714
_diffrn_reflns_av_unetI/netI 0.0673
_diffrn_reflns_laue_measured_fraction_full 0.998
_diffrn_reflns_laue_measured_fraction_max 0.998
_diffrn_reflns_limit_h_max 27
_diffrn_reflns_limit_h_min -27
_diffrn_reflns_limit_k_max 26
_diffrn_reflns_limit_k_min -20
_diffrn_reflns_limit_l_max 37
_diffrn_reflns_limit_l_min -37
_diffrn_reflns_number 76108
_diffrn_reflns_point_group_measured_fraction_full 0.998
_diffrn_reflns_point_group_measured_fraction_max 0.998
_diffrn_reflns_theta_full 50.517
_diffrn_reflns_theta_max 50.517
_diffrn_reflns_theta_min 2.223
_diffrn_standards_number 0
_exptl_absorpt_coefficient_mu 1.845
_exptl_absorpt_correction_T_max 0.7500
_exptl_absorpt_correction_T_min 0.6484
_exptl_absorpt_correction_type multi-scan
_exptl_absorpt_process_details SADABS
_exptl_crystal_colour colourless
_exptl_crystal_density_diffrn 1.226
_exptl_crystal_description block
_exptl_crystal_F_000 9032
_exptl_crystal_size_max 0.160
_exptl_crystal_size_mid 0.120
_exptl_crystal_size_min 0.030
_refine_diff_density_max 0.979
_refine_diff_density_min -0.707
_refine_diff_density_rms 0.057
_refine_ls_abs_structure_details
;
 Refined as an inversion twin.
;
_refine_ls_abs_structure_Flack 0.06(3)
_refine_ls_extinction_method none
_refine_ls_goodness_of_fit_ref 1.039
_refine_ls_hydrogen_treatment constr
_refine_ls_matrix_type full
_refine_ls_number_parameters 1713
_refine_ls_number_reflns 16607
_refine_ls_number_restraints 3389
_refine_ls_restrained_S_all 1.003
_refine_ls_R_factor_all 0.0850
_refine_ls_R_factor_gt 0.0617
_refine_ls_shift/su_max 0.000
_refine_ls_shift/su_mean 0.000
_refine_ls_structure_factor_coef Fsqd
_refine_ls_weighting_details 'w=1/[\s^2^(Fo^2^)+(0.1096P)^2^] where P=(Fo^2^+2Fc^2^)/3'
_refine_ls_weighting_scheme calc
_refine_ls_wR_factor_gt 0.1598
_refine_ls_wR_factor_ref 0.1711
_reflns_Friedel_coverage 0.961
_reflns_friedel_fraction_full 0.998
_reflns_friedel_fraction_max 0.998
_reflns_number_gt 12110
_reflns_number_total 16607
_reflns_threshold_expression 'I > 2\s(I)'
_cod_data_source_file ja5b12955_si_002.cif
_cod_data_source_block jnb17_sqd
_cod_depositor_comments 'Adding full bibliography for 4124879--4124880.cif.'
_cod_original_cell_volume 23780.0(10)
_cod_database_code 4124880
_shelx_shelxl_version_number 2014/7
_shelx_space_group_comment
;
The symmetry employed for this shelxl refinement is uniquely defined
by the following loop, which should always be used as a source of
symmetry information in preference to the above space-group names.
They are only intended as comments.
;
_shelx_estimated_absorpt_t_min 0.757
_shelx_estimated_absorpt_t_max 0.947
_platon_squeeze_void_probe_radius 1.20

loop_
_space_group_symop_operation_xyz
'x, y, z'
'-y, x-y, z'
'-x+y, -x, z'
'-x, -y, z+1/2'
'y, -x+y, z+1/2'
'x-y, x, z+1/2'

loop_
_atom_site_label
_atom_site_type_symbol
_atom_site_fract_x
_atom_site_fract_y
_atom_site_fract_z
_atom_site_U_iso_or_equiv
_atom_site_adp_type
_atom_site_occupancy
_atom_site_site_symmetry_order
_atom_site_calc_flag
_atom_site_refinement_flags_posn
_atom_site_refinement_flags_adp
_atom_site_refinement_flags_occupancy
_atom_site_disorder_assembly
_atom_site_disorder_group
Zn1 Zn 0.6667 0.3333 0.68666(8) 0.0430(7) Uani 1 3 d S T P . .
Zn2 Zn 0.54366(6) 0.49881(6) 0.42967(6) 0.0462(4) Uani 1 1 d . . . . .
Zn3 Zn 0.70881(6) 0.88625(7) 0.57646(6) 0.0558(5) Uani 1 1 d . . . . .
Zn4 Zn 1.0000 1.0000 0.32341(8) 0.0492(7) Uani 1 3 d S T P . .
O1B O 0.4999(3) 0.2108(3) 0.5836(2) 0.050(2) Uani 1 1 d D U . . .
O2B O 0.4921(3) 0.3481(3) 0.5437(2) 0.053(2) Uani 1 1 d D U . . .
O3B O 0.4447(3) 0.2052(3) 0.4819(2) 0.0444(18) Uani 1 1 d D U . . .
N1B N 0.6682(4) 0.2611(4) 0.7110(2) 0.045(2) Uani 1 1 d D U . . .
N2B N 0.6061(4) 0.2615(4) 0.6549(2) 0.042(2) Uani 1 1 d D U . . .
N3B N 0.5494(4) 0.5684(4) 0.4595(3) 0.046(2) Uani 1 1 d D U . . .
N4B N 0.5319(3) 0.4684(4) 0.4844(2) 0.040(2) Uani 1 1 d D U . . .
N5B N 0.4574(4) 0.0288(4) 0.3797(2) 0.048(2) Uani 1 1 d D U . . .
N6B N 0.4658(4) 0.1023(3) 0.4320(3) 0.045(2) Uani 1 1 d D U . . .
C1B C 0.7105(5) 0.2676(5) 0.7359(3) 0.053(3) Uani 1 1 d D U . . .
C2B C 0.7527(5) 0.2555(6) 0.7247(4) 0.074(4) Uani 1 1 d D U . . .
H2B H 0.7518 0.2421 0.7012 0.089 Uiso 1 1 calc R U . . .
C3B C 0.7959(6) 0.2632(8) 0.7480(4) 0.097(5) Uani 1 1 d D U . . .
H3B H 0.8247 0.2553 0.7402 0.116 Uiso 1 1 calc R U . . .
C4B C 0.7974(6) 0.2827(7) 0.7834(4) 0.077(4) Uani 1 1 d D U . . .
C5B C 0.7522(6) 0.2894(6) 0.7930(4) 0.075(4) Uani 1 1 d D U . . .
H5B H 0.7502 0.3000 0.8168 0.090 Uiso 1 1 calc R U . . .
C6B C 0.7098(5) 0.2815(6) 0.7696(3) 0.064(3) Uani 1 1 d D U . . .
H6B H 0.6792 0.2861 0.7778 0.077 Uiso 1 1 calc R U . . .
C7B C 0.8432(6) 0.2945(7) 0.8079(4) 0.101(5) Uani 1 1 d D U . . .
H7B1 H 0.8413 0.2586 0.8147 0.152 Uiso 1 1 calc R U . . .
H7B2 H 0.8393 0.3133 0.8292 0.152 Uiso 1 1 calc R U . . .
H7B3 H 0.8799 0.3196 0.7964 0.152 Uiso 1 1 calc R U . . .
C8B C 0.6383(4) 0.2141(5) 0.6945(3) 0.042(3) Uani 1 1 d D U . . .
H8B H 0.6410 0.1814 0.7005 0.050 Uiso 1 1 calc R U . . .
C9B C 0.5993(4) 0.2109(4) 0.6658(3) 0.045(3) Uani 1 1 d D U . . .
C10B C 0.5634(5) 0.1611(5) 0.6494(3) 0.055(3) Uani 1 1 d D U . . .
H10B H 0.5619 0.1267 0.6567 0.066 Uiso 1 1 calc R U . . .
C11B C 0.5279(5) 0.1606(5) 0.6212(3) 0.052(3) Uani 1 1 d D U . . .
H11B H 0.5010 0.1259 0.6101 0.062 Uiso 1 1 calc R U . . .
C12B C 0.5340(5) 0.2117(4) 0.6106(3) 0.043(3) Uani 1 1 d D U . . .
C13B C 0.5737(4) 0.2627(4) 0.6282(3) 0.043(3) Uani 1 1 d D U . . .
H13B H 0.5774 0.2981 0.6210 0.052 Uiso 1 1 calc R U . . .
C14B C 0.5103(5) 0.2656(4) 0.5697(3) 0.049(3) Uani 1 1 d D U . . .
H14A H 0.5503 0.2890 0.5616 0.058 Uiso 1 1 calc R U . . .
H14B H 0.5028 0.2870 0.5883 0.058 Uiso 1 1 calc R U . . .
C15B C 0.5553(4) 0.6202(4) 0.4441(3) 0.048(3) Uani 1 1 d D U . . .
C16B C 0.5073(5) 0.6256(5) 0.4404(4) 0.063(4) Uani 1 1 d D U . . .
H16B H 0.4718 0.5971 0.4500 0.076 Uiso 1 1 calc R U . . .
C17B C 0.5106(5) 0.6729(5) 0.4226(4) 0.074(4) Uani 1 1 d D U . . .
H17B H 0.4773 0.6757 0.4195 0.089 Uiso 1 1 calc R U . . .
C18B C 0.5632(5) 0.7157(5) 0.4095(4) 0.063(3) Uani 1 1 d D U . . .
C19B C 0.6101(5) 0.7082(5) 0.4130(4) 0.073(4) Uani 1 1 d D U . . .
H19B H 0.6460 0.7369 0.4042 0.087 Uiso 1 1 calc R U . . .
C20B C 0.6059(5) 0.6603(5) 0.4289(4) 0.070(4) Uani 1 1 d D U . . .
H20B H 0.6381 0.6551 0.4294 0.084 Uiso 1 1 calc R U . . .
C21B C 0.5682(7) 0.7670(6) 0.3908(5) 0.102(5) Uani 1 1 d D U . . .
H21A H 0.5936 0.8015 0.4044 0.153 Uiso 1 1 calc R U . . .
H21B H 0.5303 0.7633 0.3889 0.153 Uiso 1 1 calc R U . . .
H21C H 0.5839 0.7697 0.3669 0.153 Uiso 1 1 calc R U . . .
C22B C 0.5416(5) 0.5595(4) 0.4926(3) 0.048(3) Uani 1 1 d D U . . .
H22B H 0.5427 0.5882 0.5077 0.057 Uiso 1 1 calc R U . . .
C23B C 0.5308(4) 0.5053(4) 0.5077(3) 0.040(2) Uani 1 1 d D U . . .
C24B C 0.5182(5) 0.4922(5) 0.5431(3) 0.053(3) Uani 1 1 d D U . . .
H24B H 0.5175 0.5193 0.5589 0.064 Uiso 1 1 calc R U . . .
C25B C 0.5065(5) 0.4387(4) 0.5559(3) 0.052(3) Uani 1 1 d D U . . .
H25B H 0.4992 0.4290 0.5804 0.062 Uiso 1 1 calc R U . . .
C26B C 0.5060(5) 0.4009(4) 0.5310(3) 0.043(3) Uani 1 1 d D U . . .
C27B C 0.5193(4) 0.4165(4) 0.4953(3) 0.039(3) Uani 1 1 d D U . . .
H27B H 0.5195 0.3900 0.4788 0.046 Uiso 1 1 calc R U . . .
C28B C 0.4890(5) 0.3069(4) 0.5185(3) 0.051(3) Uani 1 1 d D U . . .
H28A H 0.5269 0.3201 0.5076 0.061 Uiso 1 1 calc R U . . .
H28B H 0.4615 0.3013 0.4994 0.061 Uiso 1 1 calc R U . . .
C29B C 0.4577(9) -0.0040(7) 0.3498(4) 0.066(3) Uani 0.412(9) 1 d DG U P A 1
C30B C 0.4287(9) -0.0634(8) 0.3530(4) 0.067(3) Uani 0.412(9) 1 d DG U P A 1
H30B H 0.4107 -0.0809 0.3748 0.081 Uiso 0.412(9) 1 calc R U P A 1
C31B C 0.4263(8) -0.0972(6) 0.3242(4) 0.068(3) Uani 0.412(9) 1 d DG U P A 1
H31B H 0.4066 -0.1376 0.3267 0.082 Uiso 0.412(9) 1 calc R U P A 1
C32B C 0.4525(7) -0.0726(6) 0.2917(4) 0.069(3) Uani 0.412(9) 1 d DG U P A 1
C33B C 0.4816(8) -0.0129(6) 0.2889(4) 0.069(3) Uani 0.412(9) 1 d DG U P A 1
H33B H 0.4998 0.0046 0.2671 0.082 Uiso 0.412(9) 1 calc R U P A 1
C34B C 0.4841(9) 0.0211(6) 0.3176(5) 0.068(3) Uani 0.412(9) 1 d DG U P A 1
H34B H 0.5040 0.0615 0.3152 0.081 Uiso 0.412(9) 1 calc R U P A 1
C35B C 0.4486(12) -0.1093(9) 0.2603(5) 0.071(4) Uani 0.412(9) 1 d DG U P A 1
H35A H 0.4760 -0.1227 0.2635 0.107 Uiso 0.412(9) 1 calc R U P A 1
H35B H 0.4575 -0.0868 0.2384 0.107 Uiso 0.412(9) 1 calc R U P A 1
H35C H 0.4099 -0.1422 0.2588 0.107 Uiso 0.412(9) 1 calc R U P A 1
C36B C 0.4326(5) 0.0577(5) 0.3758(4) 0.069(4) Uani 1 1 d D U . . .
H36B H 0.4111 0.0528 0.3548 0.082 Uiso 1 1 calc R U . . .
C37B C 0.4359(6) 0.0984(5) 0.4029(3) 0.064(4) Uani 1 1 d D U . . .
C38B C 0.4093(7) 0.1302(6) 0.3989(4) 0.086(5) Uani 1 1 d D U . . .
H38B H 0.3880 0.1265 0.3779 0.104 Uiso 1 1 calc R U . . .
C39B C 0.4138(6) 0.1670(5) 0.4252(4) 0.072(4) Uani 1 1 d D U . . .
H39B H 0.3972 0.1905 0.4221 0.086 Uiso 1 1 calc R U . . .
C40B C 0.4427(4) 0.1699(4) 0.4565(3) 0.047(3) Uani 1 1 d D U . . .
C41B C 0.4706(4) 0.1371(4) 0.4584(3) 0.045(3) Uani 1 1 d D U . . .
H41B H 0.4929 0.1403 0.4787 0.054 Uiso 1 1 calc R U . . .
C42B C 0.4759(5) 0.2101(4) 0.5141(3) 0.044(3) Uani 1 1 d D U . . .
H42A H 0.5167 0.2248 0.5086 0.053 Uiso 1 1 calc R U . . .
H42B H 0.4604 0.1722 0.5256 0.053 Uiso 1 1 calc R U . . .
C43B C 0.4694(4) 0.2510(4) 0.5388(3) 0.047(3) Uani 1 1 d D U . . .
C44B C 0.4062(4) 0.2239(5) 0.5512(3) 0.054(3) Uani 1 1 d D U . . .
H44A H 0.3811 0.2121 0.5303 0.081 Uiso 1 1 calc R U . . .
H44B H 0.4013 0.2520 0.5649 0.081 Uiso 1 1 calc R U . . .
H44C H 0.3964 0.1906 0.5661 0.081 Uiso 1 1 calc R U . . .
C29C C 0.4500(6) -0.0121(5) 0.3535(3) 0.066(2) Uani 0.588(9) 1 d DG U P A 2
C30C C 0.3950(5) -0.0563(6) 0.3456(3) 0.068(3) Uani 0.588(9) 1 d G U P A 2
H30C H 0.3631 -0.0590 0.3579 0.082 Uiso 0.588(9) 1 calc R U P A 2
C31C C 0.3869(4) -0.0965(5) 0.3195(3) 0.070(3) Uani 0.588(9) 1 d G U P A 2
H31C H 0.3493 -0.1264 0.3143 0.084 Uiso 0.588(9) 1 calc R U P A 2
C32C C 0.4332(5) -0.0935(4) 0.3008(3) 0.070(3) Uani 0.588(9) 1 d G U P A 2
C33C C 0.4882(4) -0.0490(5) 0.3092(3) 0.069(3) Uani 0.588(9) 1 d G U P A 2
H33C H 0.5202 -0.0462 0.2970 0.082 Uiso 0.588(9) 1 calc R U P A 2
C34C C 0.4966(5) -0.0086(5) 0.3352(4) 0.067(2) Uani 0.588(9) 1 d G U P A 2
H34C H 0.5341 0.0213 0.3405 0.081 Uiso 0.588(9) 1 calc R U P A 2
C35C C 0.4242(7) -0.1361(7) 0.2721(4) 0.072(4) Uani 0.588(9) 1 d G U P A 2
H35D H 0.4325 -0.1649 0.2816 0.109 Uiso 0.588(9) 1 calc R U P A 2
H35E H 0.4497 -0.1164 0.2520 0.109 Uiso 0.588(9) 1 calc R U P A 2
H35F H 0.3844 -0.1547 0.2640 0.109 Uiso 0.588(9) 1 calc R U P A 2
O1D O 0.9475(3) 0.8299(3) 0.4237(2) 0.058(2) Uani 1 1 d D U . . .
O2D O 0.8035(3) 0.8247(3) 0.4639(2) 0.057(2) Uani 1 1 d D U . . .
O3D O 0.8986(3) 0.7776(3) 0.5260(2) 0.060(2) Uani 1 1 d D U . . .
N1D N 1.0738(4) 1.0014(4) 0.2995(2) 0.050(2) Uani 1 1 d D U . . .
N2D N 1.0083(4) 0.9369(4) 0.3541(2) 0.045(2) Uani 1 1 d D U . . .
N3D N 0.6436(4) 0.8896(4) 0.5465(3) 0.052(2) Uani 1 1 d D U . . .
N4D N 0.7265(4) 0.8718(4) 0.5223(3) 0.053(2) Uani 1 1 d D U . . .
N5D N 1.0835(4) 0.7788(4) 0.6264(3) 0.059(3) Uani 1 1 d D U . . .
N6D N 1.0228(4) 0.7936(4) 0.5747(3) 0.049(2) Uani 1 1 d D U . . .
C1D C 1.1150(5) 1.0446(5) 0.2771(3) 0.053(3) Uani 1 1 d D U . . .
C2D C 1.0974(5) 1.0617(6) 0.2480(3) 0.066(4) Uani 1 1 d D U . . .
H2D H 1.0578 1.0429 0.2426 0.079 Uiso 1 1 calc R U . . .
C3D C 1.1352(6) 1.1056(7) 0.2256(4) 0.095(5) Uani 1 1 d D U . . .
H3D H 1.1211 1.1175 0.2061 0.114 Uiso 1 1 calc R U . . .
C4D C 1.1948(6) 1.1324(8) 0.2321(4) 0.114(6) Uani 1 1 d D U . . .
C5D C 1.2109(6) 1.1150(7) 0.2627(4) 0.119(7) Uani 1 1 d D U . . .
H5D H 1.2501 1.1339 0.2693 0.142 Uiso 1 1 calc R U . . .
C6D C 1.1719(5) 1.0712(6) 0.2835(4) 0.073(4) Uani 1 1 d D U . . .
H6D H 1.1852 1.0590 0.3032 0.088 Uiso 1 1 calc R U . . .
C7D C 1.2353(7) 1.1811(10) 0.2114(6) 0.173(11) Uani 1 1 d D U . . .
H7D1 H 1.2272 1.1728 0.1860 0.260 Uiso 1 1 calc R U . . .
H7D2 H 1.2741 1.1889 0.2166 0.260 Uiso 1 1 calc R U . . .
H7D3 H 1.2321 1.2145 0.2177 0.260 Uiso 1 1 calc R U . . .
C8D C 1.0870(5) 0.9669(5) 0.3156(3) 0.055(3) Uani 1 1 d D U . . .
H8D H 1.1196 0.9650 0.3081 0.066 Uiso 1 1 calc R U . . .
C9D C 1.0524(5) 0.9316(5) 0.3446(3) 0.052(3) Uani 1 1 d D U . . .
C10D C 1.0624(5) 0.8910(5) 0.3606(4) 0.069(4) Uani 1 1 d D U . . .
H10D H 1.0931 0.8862 0.3528 0.083 Uiso 1 1 calc R U . . .
C11D C 1.0272(5) 0.8575(5) 0.3881(4) 0.067(4) Uani 1 1 d D U . . .
H11D H 1.0343 0.8306 0.3999 0.081 Uiso 1 1 calc R U . . .
C12D C 0.9821(5) 0.8642(5) 0.3978(3) 0.051(3) Uani 1 1 d D U . . .
C13D C 0.9734(5) 0.9063(5) 0.3807(3) 0.048(3) Uani 1 1 d D U . . .
H13D H 0.9433 0.9124 0.3880 0.057 Uiso 1 1 calc R U . . .
C14D C 0.9040(5) 0.8400(5) 0.4372(3) 0.054(3) Uani 1 1 d D U . . .
H14C H 0.8750 0.8318 0.4185 0.065 Uiso 1 1 calc R U . . .
H14D H 0.9207 0.8804 0.4445 0.065 Uiso 1 1 calc R U . . .
C15D C 0.5976(4) 0.8944(5) 0.5618(3) 0.050(3) Uani 1 1 d D U . . .
C16D C 0.5448(5) 0.8471(6) 0.5637(4) 0.065(3) Uani 1 1 d D U . . .
H16D H 0.5384 0.8126 0.5531 0.078 Uiso 1 1 calc R U . . .
C17D C 0.5001(5) 0.8485(6) 0.5809(4) 0.076(4) Uani 1 1 d D U . . .
H17D H 0.4632 0.8155 0.5818 0.091 Uiso 1 1 calc R U . . .
C18D C 0.5105(6) 0.8999(6) 0.5970(4) 0.077(4) Uani 1 1 d D U . . .
C19D C 0.5642(6) 0.9474(6) 0.5953(4) 0.081(4) Uani 1 1 d D U . . .
H19D H 0.5711 0.9818 0.6065 0.097 Uiso 1 1 calc R U . . .
C20D C 0.6092(5) 0.9458(5) 0.5771(4) 0.066(3) Uani 1 1 d D U . . .
H20D H 0.6461 0.9787 0.5755 0.079 Uiso 1 1 calc R U . . .
C21D C 0.4642(6) 0.9051(8) 0.6151(5) 0.111(6) Uani 1 1 d D U . . .
H21D H 0.4806 0.9423 0.6270 0.166 Uiso 1 1 calc R U . . .
H21E H 0.4455 0.8746 0.6328 0.166 Uiso 1 1 calc R U . . .
H21F H 0.4361 0.9018 0.5974 0.166 Uiso 1 1 calc R U . . .
C22D C 0.6445(5) 0.8794(5) 0.5129(3) 0.051(3) Uani 1 1 d D U . . .
H22D H 0.6158 0.8782 0.4977 0.061 Uiso 1 1 calc R U . . .
C23D C 0.6881(5) 0.8697(5) 0.4980(3) 0.053(3) Uani 1 1 d D U . . .
C24D C 0.6878(5) 0.8549(6) 0.4630(3) 0.064(3) Uani 1 1 d D U . . .
H24D H 0.6605 0.8543 0.4469 0.076 Uiso 1 1 calc R U . . .
C25D C 0.7283(5) 0.8407(6) 0.4514(3) 0.066(3) Uani 1 1 d D U . . .
H25D H 0.7295 0.8311 0.4272 0.079 Uiso 1 1 calc R U . . .
C26D C 0.7662(5) 0.8409(5) 0.4756(3) 0.059(3) Uani 1 1 d D U . . .
C27D C 0.7666(5) 0.8589(5) 0.5111(3) 0.054(3) Uani 1 1 d D U . . .
H27D H 0.7951 0.8621 0.5273 0.064 Uiso 1 1 calc R U . . .
C28D C 0.8416(5) 0.8212(5) 0.4893(3) 0.054(3) Uani 1 1 d D U . . .
H28C H 0.8196 0.7934 0.5084 0.065 Uiso 1 1 calc R U . . .
H28D H 0.8666 0.8589 0.5004 0.065 Uiso 1 1 calc R U . . .
C29D C 1.1128(4) 0.7734(4) 0.6561(2) 0.079(4) Uani 1 1 d DG U . . .
C30D C 1.1043(5) 0.7866(6) 0.6908(3) 0.115(6) Uani 1 1 d DG U . . .
H30D H 1.0778 0.7993 0.6951 0.138 Uiso 1 1 calc R U . . .
C31D C 1.1346(6) 0.7811(6) 0.7191(2) 0.159(8) Uani 1 1 d DG U . . .
H31D H 1.1286 0.7901 0.7426 0.191 Uiso 1 1 calc R U . . .
C32D C 1.1739(5) 0.7623(6) 0.7136(2) 0.163(8) Uani 1 1 d DG U . . .
C33D C 1.1821(5) 0.7495(6) 0.6786(3) 0.152(7) Uani 1 1 d DG U . . .
H33D H 1.2086 0.7369 0.6743 0.182 Uiso 1 1 calc R U . . .
C34D C 1.1519(5) 0.7549(6) 0.6502(2) 0.129(6) Uani 1 1 d DG U . . .
H34D H 1.1580 0.7459 0.6267 0.155 Uiso 1 1 calc R U . . .
C35D C 1.2055(8) 0.7551(10) 0.7443(3) 0.244(15) Uani 1 1 d DG U . . .
H35G H 1.1780 0.7281 0.7615 0.366 Uiso 1 1 calc R U . . .
H35H H 1.2294 0.7921 0.7559 0.366 Uiso 1 1 calc R U . . .
H35I H 1.2298 0.7403 0.7355 0.366 Uiso 1 1 calc R U . . .
C36D C 1.0303(6) 0.7581(5) 0.6319(3) 0.062(3) Uani 1 1 d D U . . .
H36D H 1.0140 0.7409 0.6542 0.074 Uiso 1 1 calc R U . . .
C37D C 0.9942(5) 0.7610(5) 0.6035(3) 0.057(3) Uani 1 1 d D U . . .
C38D C 0.9369(5) 0.7374(5) 0.6084(3) 0.061(3) Uani 1 1 d D U . . .
H38D H 0.9194 0.7182 0.6299 0.074 Uiso 1 1 calc R U . . .
C39D C 0.9055(5) 0.7420(5) 0.5819(3) 0.057(3) Uani 1 1 d D U . . .
H39D H 0.8652 0.7243 0.5844 0.068 Uiso 1 1 calc R U . . .
C40D C 0.9323(5) 0.7732(5) 0.5505(3) 0.052(3) Uani 1 1 d D U . . .
C41D C 0.9922(5) 0.7974(5) 0.5487(3) 0.050(3) Uani 1 1 d D U . . .
H41D H 1.0113 0.8175 0.5277 0.059 Uiso 1 1 calc R U . . .
C42D C 0.9230(5) 0.8066(5) 0.4934(3) 0.053(3) Uani 1 1 d D U . . .
H42C H 0.9445 0.7899 0.4820 0.064 Uiso 1 1 calc R U . . .
H42D H 0.9501 0.8473 0.4983 0.064 Uiso 1 1 calc R U . . .
C43D C 0.8771(4) 0.8015(4) 0.4684(3) 0.049(3) Uani 1 1 d D U . . .
C44D C 0.8402(5) 0.7383(5) 0.4559(4) 0.063(3) Uani 1 1 d D U . . .
H44D H 0.8638 0.7276 0.4417 0.094 Uiso 1 1 calc R U . . .
H44E H 0.8082 0.7343 0.4415 0.094 Uiso 1 1 calc R U . . .
H44F H 0.8255 0.7133 0.4768 0.094 Uiso 1 1 calc R U . . .
O1E O 0.5777(3) 0.3303(3) 0.3692(3) 0.064(2) Uani 1 1 d D U . . .
N1E N 0.4517(3) 0.4568(4) 0.4222(3) 0.050(2) Uani 1 1 d D U . . .
N2E N 0.5230(4) 0.4177(4) 0.4049(3) 0.050(2) Uani 1 1 d D U . . .
C1E C 0.4146(4) 0.4773(4) 0.4322(3) 0.046(3) Uani 1 1 d D U . . .
C2E C 0.4030(5) 0.4773(5) 0.4672(3) 0.057(3) Uani 1 1 d D U . . .
H2E H 0.4176 0.4616 0.4840 0.068 Uiso 1 1 calc R U . . .
C3E C 0.3705(5) 0.4997(5) 0.4786(4) 0.059(3) Uani 1 1 d D U . . .
H3E H 0.3654 0.5026 0.5034 0.071 Uiso 1 1 calc R U . . .
C4E C 0.3444(5) 0.5185(5) 0.4539(4) 0.069(3) Uani 1 1 d D U . . .
C5E C 0.3550(6) 0.5164(7) 0.4192(4) 0.086(4) Uani 1 1 d D U . . .
H5E H 0.3388 0.5303 0.4022 0.103 Uiso 1 1 calc R U . . .
C6E C 0.3890(5) 0.4946(6) 0.4074(4) 0.070(4) Uani 1 1 d D U . . .
H6E H 0.3944 0.4917 0.3826 0.084 Uiso 1 1 calc R U . . .
C7E C 0.3096(6) 0.5453(8) 0.4685(5) 0.103(5) Uani 1 1 d D U . . .
H7E1 H 0.3343 0.5869 0.4701 0.155 Uiso 1 1 calc R U . . .
H7E2 H 0.2949 0.5299 0.4922 0.155 Uiso 1 1 calc R U . . .
H7E3 H 0.2776 0.5363 0.4524 0.155 Uiso 1 1 calc R U . . .
C8E C 0.4317(5) 0.4088(5) 0.4075(4) 0.056(3) Uani 1 1 d D U . . .
H8E H 0.3916 0.3869 0.4037 0.068 Uiso 1 1 calc R U . . .
C9E C 0.4675(5) 0.3853(5) 0.3958(4) 0.059(3) Uani 1 1 d D U . . .
C10E C 0.4482(5) 0.3350(6) 0.3778(5) 0.090(5) Uani 1 1 d D U . . .
H10E H 0.4093 0.3138 0.3707 0.108 Uiso 1 1 calc R U . . .
C11E C 0.4851(5) 0.3148(5) 0.3697(4) 0.078(4) Uani 1 1 d D U . . .
H11E H 0.4718 0.2790 0.3582 0.094 Uiso 1 1 calc R U . . .
C12E C 0.5428(5) 0.3492(5) 0.3792(4) 0.065(4) Uani 1 1 d D U . . .
C13E C 0.5607(5) 0.4007(5) 0.3972(3) 0.047(3) Uani 1 1 d D U . . .
H13E H 0.5996 0.4236 0.4040 0.056 Uiso 1 1 calc R U . . .
C14E C 0.6349(4) 0.3631(5) 0.3785(4) 0.058(3) Uani 1 1 d D U . . .
H14E H 0.6389 0.3661 0.4047 0.069 Uiso 1 1 calc R U . . .
H14F H 0.6511 0.4020 0.3685 0.069 Uiso 1 1 calc R U . . .
C15E C 0.6667 0.3333 0.3632(5) 0.049(4) Uani 1 3 d DS TU P . .
C16E C 0.6667 0.3333 0.3224(6) 0.072(6) Uani 1 3 d DS TU P . .
H16A H 0.6363 0.3400 0.3137 0.107 Uiso 0.3333 1 calc R U P . .
H16C H 0.6600 0.2963 0.3137 0.107 Uiso 0.3333 1 calc R U P . .
H16E H 0.7037 0.3637 0.3137 0.107 Uiso 0.3333 1 calc R U P . .
O1F O 0.9127(3) 0.9125(3) 0.6269(2) 0.059(2) Uani 1 1 d D U . . .
N1F N 0.6561(4) 0.7918(4) 0.5831(3) 0.059(3) Uani 1 1 d D U . . .
N2F N 0.7678(4) 0.8630(4) 0.5985(3) 0.048(2) Uani 1 1 d D U . . .
C1F C 0.5988(5) 0.7543(5) 0.5719(4) 0.061(3) Uani 1 1 d D U . . .
C2F C 0.5874(5) 0.7399(5) 0.5369(4) 0.068(3) Uani 1 1 d D U . . .
H2F H 0.6184 0.7549 0.5206 0.082 Uiso 1 1 calc R U . . .
C3F C 0.5341(6) 0.7055(6) 0.5241(4) 0.083(4) Uani 1 1 d D U . . .
H3F H 0.5283 0.6961 0.4995 0.099 Uiso 1 1 calc R U . . .
C4F C 0.4875(6) 0.6836(6) 0.5478(5) 0.093(4) Uani 1 1 d D U . . .
C5F C 0.4980(6) 0.6967(6) 0.5832(5) 0.100(5) Uani 1 1 d D U . . .
H5F H 0.4673 0.6834 0.5996 0.119 Uiso 1 1 calc R U . . .
C6F C 0.5549(6) 0.7302(7) 0.5950(4) 0.096(5) Uani 1 1 d D U . . .
H6F H 0.5624 0.7357 0.6199 0.115 Uiso 1 1 calc R U . . .
C7F C 0.4269(6) 0.6468(7) 0.5345(6) 0.137(7) Uani 1 1 d D U . . .
H7F1 H 0.4000 0.6394 0.5540 0.205 Uiso 1 1 calc R U . . .
H7F2 H 0.4218 0.6105 0.5256 0.205 Uiso 1 1 calc R U . . .
H7F3 H 0.4195 0.6667 0.5152 0.205 Uiso 1 1 calc R U . . .
C8F C 0.6845(5) 0.7700(5) 0.5954(3) 0.057(3) Uani 1 1 d D U . . .
H8F H 0.6668 0.7299 0.5987 0.069 Uiso 1 1 calc R U . . .
C9F C 0.7447(4) 0.8069(5) 0.6045(3) 0.048(3) Uani 1 1 d D U . . .
C10F C 0.7781(5) 0.7851(5) 0.6180(3) 0.059(3) Uani 1 1 d D U . . .
H10F H 0.7611 0.7453 0.6222 0.071 Uiso 1 1 calc R U . . .
C11F C 0.8341(5) 0.8197(5) 0.6250(3) 0.058(3) Uani 1 1 d D U . . .
H11F H 0.8573 0.8049 0.6334 0.070 Uiso 1 1 calc R U . . .
C12F C 0.8564(5) 0.8780(5) 0.6196(3) 0.051(3) Uani 1 1 d D U . . .
C13F C 0.8232(5) 0.8980(5) 0.6053(3) 0.051(3) Uani 1 1 d D U . . .
H13F H 0.8399 0.9376 0.6001 0.061 Uiso 1 1 calc R U . . .
C14F C 0.9380(4) 0.9708(4) 0.6181(3) 0.044(3) Uani 1 1 d D U . . .
H14G H 0.9167 0.9877 0.6292 0.053 Uiso 1 1 calc R U . . .
H14H H 0.9380 0.9756 0.5919 0.053 Uiso 1 1 calc R U . . .
C15F C 1.0000 1.0000 0.6324(5) 0.051(4) Uani 1 3 d DS TU P . .
C16F C 1.0000 1.0000 0.6733(4) 0.042(5) Uani 1 3 d DS TU P . .
H16F H 0.9685 1.0048 0.6820 0.063 Uiso 0.3333 1 calc R U P . .
H16G H 1.0363 1.0315 0.6820 0.063 Uiso 0.3333 1 calc R U P . .
H16H H 0.9952 0.9637 0.6820 0.063 Uiso 0.3333 1 calc R U P . .
S1 S 0.75837(19) 0.7610(2) 0.36165(13) 0.1004(14) Uani 1 1 d . U . . .
O1 O 0.7285(4) 0.7943(5) 0.3628(3) 0.104(3) Uani 1 1 d . U . . .
O2 O 0.7364(5) 0.7131(5) 0.3859(3) 0.115(4) Uani 1 1 d . U . . .
O3 O 0.8199(4) 0.7956(5) 0.3606(3) 0.111(4) Uani 1 1 d . U . . .
C101 C 0.7376(10) 0.7269(11) 0.3197(6) 0.130(5) Uani 1 1 d . U . . .
F1 F 0.7553(5) 0.7632(6) 0.2939(3) 0.164(4) Uani 1 1 d . U . . .
F2 F 0.6833(5) 0.6928(6) 0.3186(4) 0.192(5) Uani 1 1 d . U . . .
F3 F 0.7640(6) 0.6935(7) 0.3142(4) 0.181(5) Uani 1 1 d . U . . .
S2 S 0.65872(15) 0.62260(14) 0.56633(11) 0.0653(10) Uani 1 1 d . U . . .
O4 O 0.6102(4) 0.6286(3) 0.5637(2) 0.067(2) Uani 1 1 d . U . . .
O5 O 0.6492(3) 0.5680(3) 0.5584(3) 0.081(3) Uani 1 1 d . U . . .
O6 O 0.6939(4) 0.6491(4) 0.5975(3) 0.091(3) Uani 1 1 d . U . . .
C102 C 0.7046(7) 0.6655(6) 0.5287(5) 0.080(3) Uani 1 1 d . U . . .
F4 F 0.6778(4) 0.6447(4) 0.4978(3) 0.111(3) Uani 1 1 d . U . . .
F5 F 0.7543(4) 0.6672(4) 0.5294(3) 0.120(3) Uani 1 1 d . U . . .
F6 F 0.7152(3) 0.7193(3) 0.5323(2) 0.086(2) Uani 1 1 d . U . . .
S3 S 0.42905(16) 0.32871(18) 0.64804(12) 0.0849(12) Uani 1 1 d . U . . .
O7 O 0.3816(5) 0.3061(5) 0.6231(3) 0.110(4) Uani 1 1 d . U . . .
O8 O 0.4629(4) 0.3015(4) 0.6486(3) 0.090(3) Uani 1 1 d . U . . .
O9 O 0.4610(4) 0.3896(4) 0.6493(3) 0.111(4) Uani 1 1 d . U . . .
C103 C 0.3971(8) 0.3073(10) 0.6917(6) 0.119(4) Uani 1 1 d . U . . .
F7 F 0.3643(5) 0.2508(6) 0.6951(3) 0.158(4) Uani 1 1 d . U . . .
F8 F 0.4323(4) 0.3293(5) 0.7175(3) 0.139(4) Uani 1 1 d . U . . .
F9 F 0.3553(4) 0.3253(6) 0.6961(3) 0.154(4) Uani 1 1 d . U . . .
S4 S 0.28987(15) 0.28857(15) 0.44412(11) 0.0691(10) Uani 1 1 d . U . . .
O10 O 0.2352(3) 0.2457(4) 0.4566(3) 0.084(3) Uani 1 1 d . U . . .
O11 O 0.2997(3) 0.3456(4) 0.4431(3) 0.076(3) Uani 1 1 d . U . . .
O12 O 0.3113(5) 0.2726(5) 0.4142(3) 0.106(3) Uani 1 1 d . U . . .
C104 C 0.3376(6) 0.2916(7) 0.4788(5) 0.078(3) Uani 1 1 d . U . . .
F10 F 0.3340(4) 0.2408(4) 0.4829(3) 0.106(3) Uani 1 1 d . U . . .
F11 F 0.3221(4) 0.3031(5) 0.5099(3) 0.120(3) Uani 1 1 d . U . . .
F12 F 0.3892(3) 0.3296(4) 0.4740(3) 0.103(3) Uani 1 1 d . U . . .
N1S N 0.8213(6) 0.7084(7) 0.6655(5) 0.111(5) Uani 1 1 d . U . . .
C1S C 0.7935(8) 0.6627(8) 0.6600(4) 0.085(5) Uani 1 1 d . U . . .
C2S C 0.7537(7) 0.6024(6) 0.6510(4) 0.086(4) Uani 1 1 d . U . . .
H2S1 H 0.7328 0.6004 0.6293 0.130 Uiso 1 1 calc R U . . .
H2S2 H 0.7267 0.5841 0.6706 0.130 Uiso 1 1 calc R U . . .
H2S3 H 0.7752 0.5826 0.6472 0.130 Uiso 1 1 calc R U . . .
N2S N 0.8313(11) 0.6242(9) 0.3305(7) 0.187(9) Uani 1 1 d . U . . .
C3S C 0.8625(10) 0.6709(10) 0.3439(6) 0.120(6) Uani 1 1 d . U . . .
C4S C 0.9002(9) 0.7283(8) 0.3572(5) 0.130(7) Uani 1 1 d . U . . .
H4S1 H 0.8778 0.7419 0.3700 0.195 Uiso 1 1 calc R U . . .
H4S2 H 0.9200 0.7538 0.3371 0.195 Uiso 1 1 calc R U . . .
H4S3 H 0.9284 0.7278 0.3734 0.195 Uiso 1 1 calc R U . . .
S5 S 1.0000 1.0000 0.5071(4) 0.161(5) Uiso 0.5 3 d DS U P B 1
C105 C 1.0000 1.0000 0.4524(4) 0.169(8) Uiso 0.5 3 d DS U P B 1
O13 O 1.0262(8) 0.9676(7) 0.5152(4) 0.100(5) Uiso 0.5 1 d D U P B 1
F13 F 1.0450(7) 0.9998(12) 0.4389(4) 0.209(8) Uiso 0.5 1 d D U P B 1
S5' S 1.0000 1.0000 0.5286(3) 0.154(5) Uiso 0.5 3 d DS U P C 2
O13' O 1.0601(2) 1.0224(5) 0.5342(3) 0.053(4) Uiso 0.5 1 d D U P C 2
C205 C 1.0000 1.0000 0.4731(3) 0.163(7) Uiso 0.5 3 d DS U P C 2
F13' F 1.0373(5) 1.0531(3) 0.4624(3) 0.108(5) Uiso 0.5 1 d D U P C 2
S6 S 0.6457(5) 0.3585(5) 0.4834(3) 0.112(4) Uiso 0.3333 1 d G U P D -1
O16 O 0.6949(6) 0.3993(5) 0.4633(4) 0.049(6) Uiso 0.3333 1 d G U P D -1
O17 O 0.6306(8) 0.3814(7) 0.5136(3) 0.091(10) Uiso 0.3333 1 d G U P D -1
O18 O 0.5983(6) 0.3168(7) 0.4624(4) 0.068(8) Uiso 0.3333 1 d G U P D -1
C106 C 0.6721(5) 0.3146(5) 0.5049(3) 0.23(3) Uiso 0.3333 1 d G U P D -1
F16 F 0.6321(8) 0.2733(6) 0.5252(4) 0.050(7) Uiso 0.3333 1 d G U P D -1
F17 F 0.6886(6) 0.2891(6) 0.4810(4) 0.100(9) Uiso 0.3333 1 d G U P D -1
F18 F 0.7171(8) 0.3459(7) 0.5260(5) 0.19(2) Uiso 0.3333 1 d G U P D -1

loop_
_atom_site_aniso_label
_atom_site_aniso_U_11
_atom_site_aniso_U_22
_atom_site_aniso_U_33
_atom_site_aniso_U_23
_atom_site_aniso_U_13
_atom_site_aniso_U_12
Zn1 0.0381(10) 0.0381(10) 0.0529(18) 0.000 0.000 0.0190(5)
Zn2 0.0405(9) 0.0433(9) 0.0580(10) 0.0028(8) -0.0028(8) 0.0234(7)
Zn3 0.0478(10) 0.0659(11) 0.0576(11) 0.0067(9) 0.0021(9) 0.0313(9)
Zn4 0.0536(10) 0.0536(10) 0.0404(16) 0.000 0.000 0.0268(5)
O1B 0.052(5) 0.031(4) 0.062(5) -0.005(4) -0.011(4) 0.016(4)
O2B 0.064(5) 0.035(4) 0.058(5) -0.004(3) -0.004(4) 0.024(4)
O3B 0.043(4) 0.036(4) 0.057(4) -0.007(3) -0.007(4) 0.022(4)
N1B 0.040(5) 0.040(5) 0.056(6) 0.007(4) 0.000(4) 0.021(4)
N2B 0.046(5) 0.040(5) 0.044(5) 0.002(4) 0.004(4) 0.024(4)
N3B 0.036(5) 0.053(5) 0.061(6) 0.004(4) 0.005(5) 0.031(5)
N4B 0.022(5) 0.034(5) 0.060(6) -0.004(4) -0.004(4) 0.011(4)
N5B 0.044(6) 0.039(5) 0.061(6) -0.013(4) -0.001(4) 0.020(4)
N6B 0.037(5) 0.036(5) 0.059(6) -0.010(4) -0.009(4) 0.016(4)
C1B 0.055(6) 0.064(8) 0.048(6) 0.009(6) -0.003(5) 0.035(6)
C2B 0.065(8) 0.122(11) 0.054(7) 0.009(7) -0.003(6) 0.061(8)
C3B 0.074(8) 0.164(14) 0.073(7) 0.004(8) -0.011(6) 0.076(9)
C4B 0.073(8) 0.105(11) 0.066(7) 0.010(7) -0.013(6) 0.054(8)
C5B 0.083(8) 0.099(10) 0.052(7) -0.006(7) -0.018(6) 0.051(8)
C6B 0.063(7) 0.083(9) 0.057(6) -0.004(6) -0.005(5) 0.044(7)
C7B 0.089(10) 0.133(14) 0.077(10) 0.016(9) -0.031(8) 0.053(10)
C8B 0.039(6) 0.034(6) 0.051(6) 0.013(5) 0.010(4) 0.018(5)
C9B 0.047(6) 0.043(5) 0.049(6) 0.000(5) 0.004(5) 0.026(5)
C10B 0.056(7) 0.030(5) 0.082(8) 0.003(5) -0.012(6) 0.023(5)
C11B 0.048(7) 0.033(5) 0.068(7) 0.000(5) -0.007(5) 0.016(5)
C12B 0.037(6) 0.039(5) 0.053(7) 0.003(5) 0.003(5) 0.019(5)
C13B 0.040(6) 0.031(5) 0.052(7) 0.002(5) 0.003(5) 0.013(5)
C14B 0.054(6) 0.026(5) 0.063(6) -0.006(5) -0.012(5) 0.018(5)
C15B 0.039(5) 0.030(5) 0.072(8) 0.001(5) -0.004(5) 0.015(5)
C16B 0.048(6) 0.050(7) 0.096(10) 0.014(6) 0.009(6) 0.027(6)
C17B 0.064(7) 0.060(7) 0.112(11) 0.022(7) 0.012(7) 0.042(6)
C18B 0.075(7) 0.049(6) 0.075(9) 0.006(6) 0.010(6) 0.038(6)
C19B 0.056(7) 0.039(6) 0.117(11) 0.013(6) 0.013(7) 0.019(6)
C20B 0.047(6) 0.038(6) 0.124(11) 0.010(6) 0.006(6) 0.020(5)
C21B 0.126(13) 0.075(9) 0.124(13) 0.039(9) 0.038(10) 0.065(9)
C22B 0.041(7) 0.033(5) 0.065(6) -0.004(5) 0.001(6) 0.016(5)
C23B 0.023(6) 0.031(5) 0.060(6) -0.006(4) -0.010(5) 0.009(5)
C24B 0.065(8) 0.033(6) 0.059(6) -0.010(5) -0.007(6) 0.021(6)
C25B 0.060(8) 0.037(6) 0.059(6) -0.004(5) -0.001(6) 0.024(6)
C26B 0.045(7) 0.030(5) 0.050(6) -0.003(4) -0.002(5) 0.017(5)
C27B 0.026(6) 0.034(5) 0.058(6) -0.005(4) -0.001(5) 0.016(5)
C28B 0.058(7) 0.043(5) 0.056(7) -0.005(4) -0.009(5) 0.029(5)
C29B 0.080(5) 0.059(5) 0.067(5) -0.022(4) -0.012(4) 0.040(4)
C30B 0.081(5) 0.060(5) 0.067(5) -0.022(4) -0.012(4) 0.039(4)
C31B 0.081(5) 0.060(5) 0.068(5) -0.022(4) -0.012(4) 0.039(4)
C32B 0.082(5) 0.061(5) 0.067(5) -0.023(4) -0.012(4) 0.038(5)
C33B 0.082(5) 0.061(5) 0.067(5) -0.023(4) -0.011(4) 0.039(5)
C34B 0.081(5) 0.060(5) 0.067(5) -0.023(4) -0.012(4) 0.040(5)
C35B 0.085(7) 0.062(7) 0.069(7) -0.025(5) -0.014(6) 0.038(6)
C36B 0.064(8) 0.081(8) 0.076(8) -0.040(7) -0.030(7) 0.047(7)
C37B 0.076(8) 0.073(8) 0.063(7) -0.031(6) -0.028(6) 0.053(7)
C38B 0.113(11) 0.111(10) 0.081(8) -0.047(7) -0.049(8) 0.091(9)
C39B 0.087(9) 0.078(8) 0.084(7) -0.038(7) -0.040(7) 0.067(8)
C40B 0.036(6) 0.032(6) 0.070(6) -0.019(5) -0.015(5) 0.016(5)
C41B 0.032(6) 0.037(6) 0.062(7) -0.009(5) -0.009(5) 0.014(5)
C42B 0.040(6) 0.036(6) 0.052(6) -0.005(5) -0.003(5) 0.016(5)
C43B 0.044(6) 0.038(5) 0.059(6) -0.004(4) -0.004(4) 0.020(5)
C44B 0.044(6) 0.049(7) 0.066(8) -0.012(6) -0.001(5) 0.021(5)
C29C 0.080(5) 0.059(5) 0.067(5) -0.022(4) -0.013(4) 0.040(4)
C30C 0.081(5) 0.060(5) 0.067(5) -0.021(4) -0.013(4) 0.038(4)
C31C 0.082(5) 0.062(5) 0.068(5) -0.022(4) -0.012(4) 0.037(5)
C32C 0.082(5) 0.061(5) 0.068(5) -0.023(4) -0.012(4) 0.038(4)
C33C 0.081(5) 0.061(5) 0.068(5) -0.023(4) -0.012(4) 0.039(4)
C34C 0.080(5) 0.061(5) 0.067(5) -0.023(4) -0.012(4) 0.040(4)
C35C 0.083(7) 0.065(7) 0.069(7) -0.025(5) -0.014(6) 0.037(6)
O1D 0.058(5) 0.057(5) 0.069(5) 0.016(4) 0.015(4) 0.037(4)
O2D 0.061(5) 0.077(6) 0.045(5) -0.007(4) -0.003(4) 0.044(5)
O3D 0.056(5) 0.065(5) 0.053(5) 0.015(4) 0.013(4) 0.026(4)
N1D 0.056(6) 0.053(6) 0.047(6) 0.000(4) 0.009(5) 0.033(5)
N2D 0.047(6) 0.047(6) 0.042(6) 0.000(4) 0.000(4) 0.025(5)
N3D 0.042(5) 0.049(6) 0.065(6) 0.007(5) 0.002(5) 0.023(5)
N4D 0.060(6) 0.054(6) 0.054(6) 0.010(5) 0.006(4) 0.034(5)
N5D 0.070(6) 0.034(6) 0.064(6) 0.010(5) -0.013(5) 0.019(5)
N6D 0.062(6) 0.033(5) 0.042(5) -0.004(4) -0.002(4) 0.017(4)
C1D 0.052(6) 0.061(7) 0.045(7) 0.005(5) 0.000(5) 0.028(5)
C2D 0.061(7) 0.082(8) 0.041(7) 0.007(6) 0.000(5) 0.026(6)
C3D 0.076(7) 0.121(11) 0.052(8) 0.031(8) -0.001(6) 0.021(7)
C4D 0.076(7) 0.136(12) 0.076(10) 0.045(9) -0.004(7) 0.013(8)
C5D 0.067(8) 0.136(12) 0.091(10) 0.051(9) -0.010(7) 0.004(8)
C6D 0.062(6) 0.089(9) 0.054(8) 0.019(6) -0.001(5) 0.028(6)
C7D 0.078(11) 0.22(2) 0.152(17) 0.120(16) 0.011(11) 0.020(11)
C8D 0.050(7) 0.055(7) 0.057(7) 0.000(5) -0.001(5) 0.024(6)
C9D 0.049(6) 0.053(7) 0.055(7) 0.003(5) 0.000(5) 0.027(6)
C10D 0.055(7) 0.073(8) 0.094(9) 0.022(7) 0.018(6) 0.043(7)
C11D 0.066(7) 0.069(8) 0.089(9) 0.029(7) 0.022(6) 0.050(7)
C12D 0.051(6) 0.049(7) 0.055(7) 0.003(5) 0.003(5) 0.026(5)
C13D 0.046(7) 0.049(7) 0.045(7) 0.000(5) -0.003(5) 0.022(6)
C14D 0.054(6) 0.055(7) 0.054(6) -0.005(5) 0.001(5) 0.027(5)
C15D 0.040(5) 0.064(6) 0.054(7) 0.006(6) -0.006(5) 0.032(5)
C16D 0.044(6) 0.075(7) 0.072(9) 0.002(6) -0.004(6) 0.027(5)
C17D 0.050(7) 0.101(8) 0.079(10) 0.014(7) 0.011(6) 0.039(7)
C18D 0.059(7) 0.105(9) 0.081(9) 0.017(7) 0.011(7) 0.050(6)
C19D 0.073(7) 0.095(9) 0.086(10) 0.006(7) 0.016(7) 0.050(6)
C20D 0.061(7) 0.069(7) 0.077(9) 0.006(6) 0.004(6) 0.040(6)
C21D 0.075(9) 0.140(14) 0.123(14) 0.005(11) 0.037(9) 0.058(10)
C22D 0.050(7) 0.049(7) 0.060(6) -0.002(6) -0.011(5) 0.030(6)
C23D 0.057(7) 0.058(7) 0.053(6) 0.003(6) 0.000(5) 0.037(6)
C24D 0.069(8) 0.074(9) 0.057(6) -0.002(6) -0.005(6) 0.043(7)
C25D 0.068(8) 0.085(9) 0.058(7) -0.003(7) -0.008(6) 0.048(7)
C26D 0.058(7) 0.069(8) 0.054(6) 0.004(6) 0.001(5) 0.034(6)
C27D 0.049(7) 0.072(8) 0.049(6) 0.005(6) 0.000(5) 0.037(6)
C28D 0.056(7) 0.054(7) 0.054(7) -0.003(6) 0.000(5) 0.029(6)
C29D 0.100(9) 0.073(9) 0.064(7) -0.008(7) -0.031(7) 0.043(7)
C30D 0.155(14) 0.147(14) 0.072(7) -0.019(9) -0.035(8) 0.097(12)
C31D 0.234(18) 0.24(2) 0.080(9) -0.039(11) -0.067(10) 0.177(17)
C32D 0.234(18) 0.25(2) 0.087(9) -0.030(11) -0.066(11) 0.185(17)
C33D 0.183(16) 0.24(2) 0.094(9) -0.034(11) -0.058(10) 0.156(16)
C34D 0.156(14) 0.207(17) 0.086(9) -0.044(10) -0.053(9) 0.136(14)
C35D 0.36(3) 0.38(4) 0.132(14) -0.047(19) -0.128(19) 0.29(3)
C36D 0.072(6) 0.049(8) 0.051(7) 0.003(6) -0.011(6) 0.020(6)
C37D 0.071(6) 0.044(7) 0.049(6) 0.002(5) -0.002(5) 0.024(6)
C38D 0.067(6) 0.054(8) 0.051(7) 0.012(6) 0.006(5) 0.021(6)
C39D 0.063(7) 0.044(7) 0.049(6) 0.005(5) 0.008(5) 0.016(6)
C40D 0.058(6) 0.045(7) 0.049(6) 0.006(5) 0.010(5) 0.023(6)
C41D 0.062(6) 0.042(7) 0.042(6) 0.005(5) 0.006(5) 0.023(6)
C42D 0.056(7) 0.052(7) 0.056(6) 0.011(5) 0.012(5) 0.030(6)
C43D 0.044(6) 0.045(6) 0.057(6) 0.001(5) 0.001(4) 0.020(5)
C44D 0.066(8) 0.056(6) 0.066(9) -0.007(6) 0.005(6) 0.030(6)
O1E 0.040(4) 0.047(5) 0.109(7) -0.022(5) -0.011(4) 0.025(4)
N1E 0.026(5) 0.043(5) 0.078(7) -0.004(5) -0.005(5) 0.015(4)
N2E 0.040(5) 0.047(5) 0.061(7) 0.000(5) -0.006(4) 0.021(4)
C1E 0.013(5) 0.042(6) 0.068(6) 0.004(5) 0.002(5) 0.003(5)
C2E 0.036(7) 0.060(8) 0.069(6) 0.006(6) 0.004(6) 0.020(6)
C3E 0.034(7) 0.058(8) 0.080(8) -0.008(6) 0.007(6) 0.018(6)
C4E 0.029(7) 0.062(8) 0.110(8) -0.008(7) 0.004(6) 0.018(6)
C5E 0.056(8) 0.129(12) 0.100(8) -0.005(8) -0.008(7) 0.067(9)
C6E 0.060(8) 0.100(10) 0.072(7) 0.001(7) -0.007(6) 0.057(8)
C7E 0.079(10) 0.161(15) 0.118(12) -0.031(11) -0.019(9) 0.095(11)
C8E 0.031(6) 0.053(7) 0.079(9) -0.002(6) -0.006(6) 0.016(5)
C9E 0.036(5) 0.049(6) 0.092(9) -0.016(6) -0.018(6) 0.021(5)
C10E 0.043(7) 0.075(8) 0.146(13) -0.044(8) -0.024(7) 0.025(6)
C11E 0.039(6) 0.061(8) 0.135(12) -0.039(8) -0.017(6) 0.025(5)
C12E 0.041(5) 0.042(6) 0.110(10) -0.014(6) -0.004(6) 0.019(5)
C13E 0.043(6) 0.045(6) 0.057(7) 0.002(5) -0.007(5) 0.025(5)
C14E 0.040(6) 0.044(7) 0.087(9) -0.011(6) -0.008(5) 0.020(5)
C15E 0.039(6) 0.039(6) 0.068(10) 0.000 0.000 0.020(3)
C16E 0.072(9) 0.072(9) 0.070(10) 0.000 0.000 0.036(5)
O1F 0.053(4) 0.049(4) 0.078(6) 0.005(4) -0.011(4) 0.027(4)
N1F 0.048(5) 0.063(6) 0.069(7) -0.005(5) 0.000(5) 0.028(5)
N2F 0.047(5) 0.048(5) 0.049(6) 0.005(5) 0.007(5) 0.025(4)
C1F 0.046(5) 0.043(7) 0.089(7) 0.005(6) -0.014(5) 0.018(5)
C2F 0.064(7) 0.055(8) 0.090(7) -0.002(6) -0.021(6) 0.034(6)
C3F 0.081(7) 0.051(8) 0.117(10) -0.002(7) -0.045(6) 0.034(7)
C4F 0.079(7) 0.043(8) 0.151(11) 0.005(8) -0.034(7) 0.026(7)
C5F 0.055(7) 0.082(10) 0.145(10) 0.007(8) -0.011(7) 0.021(7)
C6F 0.062(7) 0.099(11) 0.106(9) 0.002(8) -0.006(6) 0.025(7)
C7F 0.084(9) 0.080(11) 0.207(18) 0.003(11) -0.063(10) 0.013(8)
C8F 0.049(6) 0.067(7) 0.054(8) -0.002(6) 0.002(5) 0.028(5)
C9F 0.048(5) 0.047(6) 0.051(7) -0.005(5) -0.001(5) 0.025(5)
C10F 0.064(6) 0.050(6) 0.066(9) -0.005(6) -0.013(6) 0.031(5)
C11F 0.058(6) 0.051(6) 0.065(8) 0.004(6) -0.018(6) 0.027(5)
C12F 0.051(5) 0.056(5) 0.045(7) 0.000(5) -0.002(5) 0.027(5)
C13F 0.045(6) 0.052(6) 0.060(8) 0.006(6) 0.005(5) 0.027(5)
C14F 0.044(6) 0.044(6) 0.042(6) -0.002(5) -0.004(5) 0.021(5)
C15F 0.058(6) 0.058(6) 0.036(8) 0.000 0.000 0.029(3)
C16F 0.047(7) 0.047(7) 0.033(8) 0.000 0.000 0.024(3)
S1 0.078(3) 0.109(4) 0.095(3) 0.007(3) 0.015(2) 0.033(3)
O1 0.063(6) 0.105(7) 0.125(9) 0.035(6) 0.019(6) 0.028(6)
O2 0.105(8) 0.102(7) 0.120(8) 0.037(6) 0.028(7) 0.039(6)
O3 0.066(5) 0.164(9) 0.077(7) 0.025(7) 0.016(5) 0.038(6)
C101 0.098(9) 0.148(12) 0.111(8) -0.001(7) 0.003(8) 0.038(8)
F1 0.149(9) 0.222(11) 0.102(7) 0.025(7) 0.010(7) 0.079(8)
F2 0.103(7) 0.167(11) 0.229(13) -0.030(9) -0.026(7) 0.009(7)
F3 0.184(11) 0.211(12) 0.156(10) -0.032(8) -0.013(9) 0.106(10)
S2 0.063(2) 0.043(2) 0.090(3) 0.0144(18) 0.0006(19) 0.0263(17)
O4 0.070(5) 0.061(5) 0.090(7) 0.008(5) 0.006(4) 0.047(5)
O5 0.057(6) 0.043(5) 0.150(9) 0.028(5) 0.017(5) 0.030(4)
O6 0.082(6) 0.083(7) 0.095(6) 0.020(5) -0.007(5) 0.032(6)
C102 0.079(8) 0.055(7) 0.104(7) 0.023(6) 0.017(6) 0.032(6)
F4 0.125(7) 0.105(6) 0.097(6) 0.000(5) 0.018(5) 0.052(6)
F5 0.074(5) 0.098(6) 0.193(10) 0.061(6) 0.047(5) 0.046(5)
F6 0.098(6) 0.048(4) 0.106(6) 0.022(4) 0.019(5) 0.031(4)
S3 0.059(2) 0.087(3) 0.104(3) -0.021(2) -0.009(2) 0.033(2)
O7 0.076(7) 0.117(8) 0.125(8) -0.026(7) -0.034(6) 0.040(6)
O8 0.079(6) 0.101(7) 0.101(8) -0.004(6) -0.007(5) 0.054(6)
O9 0.068(6) 0.080(6) 0.176(11) -0.031(6) -0.033(6) 0.030(5)
C103 0.079(9) 0.138(10) 0.120(7) -0.032(7) -0.009(6) 0.038(8)
F7 0.122(8) 0.138(8) 0.160(10) -0.006(7) 0.029(7) 0.024(6)
F8 0.093(7) 0.205(10) 0.111(7) -0.059(7) -0.019(5) 0.069(7)
F9 0.092(7) 0.211(10) 0.156(10) -0.052(8) -0.005(6) 0.074(7)
S4 0.050(2) 0.059(2) 0.094(3) -0.008(2) -0.0136(19) 0.0234(19)
O10 0.038(5) 0.056(5) 0.145(8) 0.008(5) -0.022(4) 0.013(4)
O11 0.048(5) 0.049(5) 0.113(8) 0.008(5) 0.004(5) 0.010(4)
O12 0.098(7) 0.116(8) 0.109(7) -0.033(6) -0.015(5) 0.057(7)
C104 0.044(6) 0.062(7) 0.108(7) -0.012(6) -0.023(6) 0.013(6)
F10 0.095(6) 0.088(6) 0.147(8) 0.000(5) -0.041(6) 0.054(5)
F11 0.118(7) 0.147(8) 0.099(6) -0.007(6) -0.017(5) 0.070(6)
F12 0.048(4) 0.098(6) 0.135(7) 0.003(5) -0.028(4) 0.016(4)
N1S 0.098(11) 0.094(9) 0.124(12) 0.003(9) -0.027(9) 0.036(8)
C1S 0.090(12) 0.097(9) 0.069(11) 0.005(9) -0.007(9) 0.049(9)
C2S 0.097(11) 0.079(8) 0.086(11) 0.014(8) -0.013(9) 0.045(8)
N2S 0.23(2) 0.121(12) 0.25(2) -0.019(13) -0.061(17) 0.117(14)
C3S 0.165(18) 0.107(12) 0.127(16) 0.020(11) -0.004(12) 0.099(13)
C4S 0.186(19) 0.126(12) 0.117(16) 0.003(12) -0.026(13) 0.108(13)

loop_
_atom_type_symbol
_atom_type_description
_atom_type_scat_dispersion_real
_atom_type_scat_dispersion_imag
_atom_type_scat_source
C C 0.0181 0.0091 'International Tables Vol C Tables 4.2.6.8 and 6.1.1.4'
H H 0.0000 0.0000 'International Tables Vol C Tables 4.2.6.8 and 6.1.1.4'
N N 0.0311 0.0180 'International Tables Vol C Tables 4.2.6.8 and 6.1.1.4'
O O 0.0492 0.0322 'International Tables Vol C Tables 4.2.6.8 and 6.1.1.4'
Zn Zn -1.5491 0.6778 'International Tables Vol C Tables 4.2.6.8 and 6.1.1.4'
S S 0.3331 0.5567 'International Tables Vol C Tables 4.2.6.8 and 6.1.1.4'
F F 0.0727 0.0534 'International Tables Vol C Tables 4.2.6.8 and 6.1.1.4'

loop_
_geom_angle_atom_site_label_1
_geom_angle_atom_site_label_2
_geom_angle_atom_site_label_3
_geom_angle
_geom_angle_site_symmetry_1
_geom_angle_site_symmetry_3
N2B Zn1 N2B 92.6(3) . 2_655
N2B Zn1 N2B 92.6(3) . 3_665
N2B Zn1 N2B 92.6(3) 2_655 3_665
N2B Zn1 N1B 76.8(3) . .
N2B Zn1 N1B 86.6(3) 2_655 .
N2B Zn1 N1B 169.3(3) 3_665 .
N2B Zn1 N1B 169.3(3) . 2_655
N2B Zn1 N1B 76.8(3) 2_655 2_655
N2B Zn1 N1B 86.6(3) 3_665 2_655
N1B Zn1 N1B 103.6(3) . 2_655
N2B Zn1 N1B 86.6(3) . 3_665
N2B Zn1 N1B 169.3(3) 2_655 3_665
N2B Zn1 N1B 76.8(3) 3_665 3_665
N1B Zn1 N1B 103.6(3) . 3_665
N1B Zn1 N1B 103.6(3) 2_655 3_665
N3B Zn2 N5B 96.9(4) . 3_665
N3B Zn2 N1E 95.0(3) . .
N5B Zn2 N1E 99.8(4) 3_665 .
N3B Zn2 N4B 76.7(3) . .
N5B Zn2 N4B 168.3(3) 3_665 .
N1E Zn2 N4B 90.6(3) . .
N3B Zn2 N2E 169.1(3) . .
N5B Zn2 N2E 91.5(4) 3_665 .
N1E Zn2 N2E 76.7(3) . .
N4B Zn2 N2E 96.2(3) . .
N3B Zn2 N6B 91.9(3) . 3_665
N5B Zn2 N6B 77.6(3) 3_665 3_665
N1E Zn2 N6B 172.9(4) . 3_665
N4B Zn2 N6B 92.6(3) . 3_665
N2E Zn2 N6B 96.7(3) . 3_665
N3D Zn3 N5D 98.2(4) . 3_675
N3D Zn3 N2F 165.0(4) . .
N5D Zn3 N2F 93.9(4) 3_675 .
N3D Zn3 N4D 77.0(4) . .
N5D Zn3 N4D 169.0(4) 3_675 .
N2F Zn3 N4D 92.6(4) . .
N3D Zn3 N6D 97.0(3) . 3_675
N5D Zn3 N6D 77.1(4) 3_675 3_675
N2F Zn3 N6D 94.4(3) . 3_675
N4D Zn3 N6D 93.5(4) . 3_675
N3D Zn3 N1F 92.2(4) . .
N5D Zn3 N1F 101.9(4) 3_675 .
N2F Zn3 N1F 76.5(3) . .
N4D Zn3 N1F 88.3(4) . .
N6D Zn3 N1F 170.8(3) 3_675 .
N2D Zn4 N2D 94.3(3) 2_765 3_675
N2D Zn4 N2D 94.3(3) 2_765 .
N2D Zn4 N2D 94.3(3) 3_675 .
N2D Zn4 N1D 170.9(4) 2_765 3_675
N2D Zn4 N1D 77.0(3) 3_675 3_675
N2D Zn4 N1D 84.1(4) . 3_675
N2D Zn4 N1D 77.0(3) 2_765 2_765
N2D Zn4 N1D 84.1(3) 3_675 2_765
N2D Zn4 N1D 170.9(4) . 2_765
N1D Zn4 N1D 104.2(3) 3_675 2_765
N2D Zn4 N1D 84.1(4) 2_765 .
N2D Zn4 N1D 170.9(4) 3_675 .
N2D Zn4 N1D 77.0(3) . .
N1D Zn4 N1D 104.2(3) 3_675 .
N1D Zn4 N1D 104.2(3) 2_765 .
C12B O1B C14B 117.5(8) . .
C26B O2B C28B 117.3(8) . .
C40B O3B C42B 118.6(8) . .
C8B N1B C1B 120.8(9) . .
C8B N1B Zn1 113.8(7) . .
C1B N1B Zn1 122.9(7) . .
C13B N2B C9B 119.5(9) . .
C13B N2B Zn1 126.7(7) . .
C9B N2B Zn1 113.6(7) . .
C22B N3B C15B 120.3(9) . .
C22B N3B Zn2 114.6(7) . .
C15B N3B Zn2 124.8(7) . .
C27B N4B C23B 119.7(9) . .
C27B N4B Zn2 126.8(7) . .
C23B N4B Zn2 112.9(7) . .
C36B N5B C29C 119.4(11) . .
C36B N5B C29B 117.5(12) . .
C36B N5B Zn2 112.7(8) . 2_655
C29C N5B Zn2 127.7(8) . 2_655
C29B N5B Zn2 129.5(10) . 2_655
C41B N6B C37B 120.5(9) . .
C41B N6B Zn2 127.6(7) . 2_655
C37B N6B Zn2 111.9(7) . 2_655
C6B C1B C2B 119.0(11) . .
C6B C1B N1B 122.6(11) . .
C2B C1B N1B 118.3(11) . .
C3B C2B C1B 119.9(12) . .
C3B C2B H2B 120.1 . .
C1B C2B H2B 120.1 . .
C2B C3B C4B 120.5(13) . .
C2B C3B H3B 119.7 . .
C4B C3B H3B 119.7 . .
C5B C4B C3B 115.6(12) . .
C5B C4B C7B 121.8(13) . .
C3B C4B C7B 122.6(13) . .
C4B C5B C6B 122.9(13) . .
C4B C5B H5B 118.6 . .
C6B C5B H5B 118.6 . .
C1B C6B C5B 121.7(12) . .
C1B C6B H6B 119.1 . .
C5B C6B H6B 119.1 . .
C4B C7B H7B1 109.5 . .
C4B C7B H7B2 109.5 . .
H7B1 C7B H7B2 109.5 . .
C4B C7B H7B3 109.5 . .
H7B1 C7B H7B3 109.5 . .
H7B2 C7B H7B3 109.5 . .
N1B C8B C9B 119.3(9) . .
N1B C8B H8B 120.3 . .
C9B C8B H8B 120.3 . .
N2B C9B C10B 122.5(10) . .
N2B C9B C8B 115.6(9) . .
C10B C9B C8B 121.6(10) . .
C9B C10B C11B 119.4(10) . .
C9B C10B H10B 120.3 . .
C11B C10B H10B 120.3 . .
C12B C11B C10B 117.8(10) . .
C12B C11B H11B 121.1 . .
C10B C11B H11B 121.1 . .
O1B C12B C11B 117.4(9) . .
O1B C12B C13B 122.7(9) . .
C11B C12B C13B 119.9(10) . .
N2B C13B C12B 120.6(10) . .
N2B C13B H13B 119.7 . .
C12B C13B H13B 119.7 . .
O1B C14B C43B 105.4(8) . .
O1B C14B H14A 110.7 . .
C43B C14B H14A 110.7 . .
O1B C14B H14B 110.7 . .
C43B C14B H14B 110.7 . .
H14A C14B H14B 108.8 . .
C20B C15B C16B 119.6(10) . .
C20B C15B N3B 120.9(9) . .
C16B C15B N3B 119.0(9) . .
C15B C16B C17B 120.4(11) . .
C15B C16B H16B 119.8 . .
C17B C16B H16B 119.8 . .
C18B C17B C16B 119.9(11) . .
C18B C17B H17B 120.1 . .
C16B C17B H17B 120.1 . .
C19B C18B C17B 118.0(11) . .
C19B C18B C21B 120.9(12) . .
C17B C18B C21B 121.0(11) . .
C20B C19B C18B 121.8(11) . .
C20B C19B H19B 119.1 . .
C18B C19B H19B 119.1 . .
C15B C20B C19B 120.1(11) . .
C15B C20B H20B 120.0 . .
C19B C20B H20B 120.0 . .
C18B C21B H21A 109.5 . .
C18B C21B H21B 109.5 . .
H21A C21B H21B 109.5 . .
C18B C21B H21C 109.5 . .
H21A C21B H21C 109.5 . .
H21B C21B H21C 109.5 . .
N3B C22B C23B 120.3(10) . .
N3B C22B H22B 119.8 . .
C23B C22B H22B 119.8 . .
N4B C23B C24B 122.3(9) . .
N4B C23B C22B 115.3(10) . .
C24B C23B C22B 122.3(10) . .
C23B C24B C25B 119.8(10) . .
C23B C24B H24B 120.1 . .
C25B C24B H24B 120.1 . .
C26B C25B C24B 116.4(11) . .
C26B C25B H25B 121.8 . .
C24B C25B H25B 121.8 . .
O2B C26B C25B 115.5(9) . .
O2B C26B C27B 123.0(9) . .
C25B C26B C27B 121.5(10) . .
N4B C27B C26B 120.2(10) . .
N4B C27B H27B 119.9 . .
C26B C27B H27B 119.9 . .
O2B C28B C43B 107.2(9) . .
O2B C28B H28A 110.3 . .
C43B C28B H28A 110.3 . .
O2B C28B H28B 110.3 . .
C43B C28B H28B 110.3 . .
H28A C28B H28B 108.5 . .
C30B C29B C34B 119.4 . .
C30B C29B N5B 118.1(12) . .
C34B C29B N5B 122.4(12) . .
C31B C30B C29B 120.1 . .
C31B C30B H30B 119.9 . .
C29B C30B H30B 119.9 . .
C30B C31B C32B 121.1 . .
C30B C31B H31B 119.5 . .
C32B C31B H31B 119.5 . .
C31B C32B C33B 118.1 . .
C31B C32B C35B 120.9 . .
C33B C32B C35B 120.9 . .
C34B C33B C32B 121.1 . .
C34B C33B H33B 119.5 . .
C32B C33B H33B 119.5 . .
C33B C34B C29B 120.1 . .
C33B C34B H34B 119.9 . .
C29B C34B H34B 119.9 . .
C32B C35B H35A 109.5 . .
C32B C35B H35B 109.5 . .
H35A C35B H35B 109.5 . .
C32B C35B H35C 109.5 . .
H35A C35B H35C 109.5 . .
H35B C35B H35C 109.5 . .
N5B C36B C37B 122.1(11) . .
N5B C36B H36B 119.0 . .
C37B C36B H36B 119.0 . .
N6B C37B C38B 121.7(10) . .
N6B C37B C36B 115.7(10) . .
C38B C37B C36B 122.6(11) . .
C39B C38B C37B 119.6(11) . .
C39B C38B H38B 120.2 . .
C37B C38B H38B 120.2 . .
C38B C39B C40B 119.7(10) . .
C38B C39B H39B 120.1 . .
C40B C39B H39B 120.1 . .
O3B C40B C39B 117.8(9) . .
O3B C40B C41B 124.5(10) . .
C39B C40B C41B 117.6(10) . .
N6B C41B C40B 120.7(10) . .
N6B C41B H41B 119.6 . .
C40B C41B H41B 119.6 . .
O3B C42B C43B 107.6(8) . .
O3B C42B H42A 110.2 . .
C43B C42B H42A 110.2 . .
O3B C42B H42B 110.2 . .
C43B C42B H42B 110.2 . .
H42A C42B H42B 108.5 . .
C14B C43B C42B 108.7(8) . .
C14B C43B C28B 106.1(8) . .
C42B C43B C28B 107.9(9) . .
C14B C43B C44B 112.4(9) . .
C42B C43B C44B 109.8(8) . .
C28B C43B C44B 111.8(9) . .
C43B C44B H44A 109.5 . .
C43B C44B H44B 109.5 . .
H44A C44B H44B 109.5 . .
C43B C44B H44C 109.5 . .
H44A C44B H44C 109.5 . .
H44B C44B H44C 109.5 . .
C30C C29C C34C 119.4 . .
C30C C29C N5B 119.4(9) . .
C34C C29C N5B 121.2(9) . .
C31C C30C C29C 120.1 . .
C31C C30C H30C 119.9 . .
C29C C30C H30C 119.9 . .
C30C C31C C32C 121.1 . .
C30C C31C H31C 119.5 . .
C32C C31C H31C 119.5 . .
C33C C32C C31C 118.1 . .
C33C C32C C35C 121.0 . .
C31C C32C C35C 120.9 . .
C34C C33C C32C 121.1 . .
C34C C33C H33C 119.4 . .
C32C C33C H33C 119.4 . .
C33C C34C C29C 120.1 . .
C33C C34C H34C 119.9 . .
C29C C34C H34C 119.9 . .
C32C C35C H35D 109.5 . .
C32C C35C H35E 109.5 . .
H35D C35C H35E 109.5 . .
C32C C35C H35F 109.5 . .
H35D C35C H35F 109.5 . .
H35E C35C H35F 109.5 . .
C12D O1D C14D 118.6(8) . .
C26D O2D C28D 118.4(8) . .
C40D O3D C42D 119.5(9) . .
C8D N1D C1D 118.8(9) . .
C8D N1D Zn4 112.1(7) . .
C1D N1D Zn4 126.5(7) . .
C9D N2D C13D 121.9(9) . .
C9D N2D Zn4 113.6(7) . .
C13D N2D Zn4 124.5(7) . .
C22D N3D C15D 121.4(10) . .
C22D N3D Zn3 113.5(7) . .
C15D N3D Zn3 124.5(8) . .
C27D N4D C23D 118.1(10) . .
C27D N4D Zn3 127.7(8) . .
C23D N4D Zn3 113.8(7) . .
C36D N5D C29D 113.3(10) . .
C36D N5D Zn3 114.8(8) . 2_765
C29D N5D Zn3 131.6(8) . 2_765
C41D N6D C37D 117.5(10) . .
C41D N6D Zn3 129.5(8) . 2_765
C37D N6D Zn3 112.6(7) . 2_765
C6D C1D C2D 117.3(11) . .
C6D C1D N1D 123.2(11) . .
C2D C1D N1D 119.5(10) . .
C1D C2D C3D 122.8(12) . .
C1D C2D H2D 118.6 . .
C3D C2D H2D 118.6 . .
C2D C3D C4D 119.4(13) . .
C2D C3D H3D 120.3 . .
C4D C3D H3D 120.3 . .
C5D C4D C3D 116.0(13) . .
C5D C4D C7D 121.8(14) . .
C3D C4D C7D 121.5(14) . .
C6D C5D C4D 121.8(14) . .
C6D C5D H5D 119.1 . .
C4D C5D H5D 119.1 . .
C1D C6D C5D 122.5(13) . .
C1D C6D H6D 118.8 . .
C5D C6D H6D 118.8 . .
C4D C7D H7D1 109.5 . .
C4D C7D H7D2 109.5 . .
H7D1 C7D H7D2 109.5 . .
C4D C7D H7D3 109.5 . .
H7D1 C7D H7D3 109.5 . .
H7D2 C7D H7D3 109.5 . .
N1D C8D C9D 120.3(11) . .
N1D C8D H8D 119.8 . .
C9D C8D H8D 119.8 . .
N2D C9D C10D 120.9(10) . .
N2D C9D C8D 116.9(10) . .
C10D C9D C8D 122.2(11) . .
C9D C10D C11D 119.8(11) . .
C9D C10D H10D 120.1 . .
C11D C10D H10D 120.1 . .
C12D C11D C10D 118.5(11) . .
C12D C11D H11D 120.8 . .
C10D C11D H11D 120.8 . .
O1D C12D C11D 117.3(10) . .
O1D C12D C13D 122.8(10) . .
C11D C12D C13D 119.9(10) . .
N2D C13D C12D 119.0(10) . .
N2D C13D H13D 120.5 . .
C12D C13D H13D 120.5 . .
O1D C14D C43D 107.8(9) . .
O1D C14D H14C 110.2 . .
C43D C14D H14C 110.2 . .
O1D C14D H14D 110.2 . .
C43D C14D H14D 110.2 . .
H14C C14D H14D 108.5 . .
C16D C15D C20D 121.8(11) . .
C16D C15D N3D 119.0(10) . .
C20D C15D N3D 118.9(10) . .
C15D C16D C17D 121.2(12) . .
C15D C16D H16D 119.4 . .
C17D C16D H16D 119.4 . .
C16D C17D C18D 118.6(12) . .
C16D C17D H17D 120.7 . .
C18D C17D H17D 120.7 . .
C19D C18D C17D 119.9(12) . .
C19D C18D C21D 118.4(14) . .
C17D C18D C21D 121.7(13) . .
C18D C19D C20D 121.0(13) . .
C18D C19D H19D 119.5 . .
C20D C19D H19D 119.5 . .
C15D C20D C19D 117.5(12) . .
C15D C20D H20D 121.2 . .
C19D C20D H20D 121.2 . .
C18D C21D H21D 109.5 . .
C18D C21D H21E 109.5 . .
H21D C21D H21E 109.5 . .
C18D C21D H21F 109.5 . .
H21D C21D H21F 109.5 . .
H21E C21D H21F 109.5 . .
N3D C22D C23D 121.4(10) . .
N3D C22D H22D 119.3 . .
C23D C22D H22D 119.3 . .
N4D C23D C24D 123.2(10) . .
N4D C23D C22D 114.1(10) . .
C24D C23D C22D 122.5(11) . .
C23D C24D C25D 119.0(11) . .
C23D C24D H24D 120.5 . .
C25D C24D H24D 120.5 . .
C26D C25D C24D 118.7(12) . .
C26D C25D H25D 120.7 . .
C24D C25D H25D 120.7 . .
O2D C26D C25D 117.2(10) . .
O2D C26D C27D 122.5(10) . .
C25D C26D C27D 120.3(11) . .
N4D C27D C26D 120.5(10) . .
N4D C27D H27D 119.7 . .
C26D C27D H27D 119.7 . .
O2D C28D C43D 106.0(8) . .
O2D C28D H28C 110.5 . .
C43D C28D H28C 110.5 . .
O2D C28D H28D 110.5 . .
C43D C28D H28D 110.5 . .
H28C C28D H28D 108.7 . .
C34D C29D C30D 119.4 . .
C34D C29D N5D 118.2(8) . .
C30D C29D N5D 122.3(8) . .
C31D C30D C29D 120.1 . .
C31D C30D H30D 119.9 . .
C29D C30D H30D 119.9 . .
C30D C31D C32D 121.1 . .
C30D C31D H31D 119.5 . .
C32D C31D H31D 119.5 . .
C33D C32D C31D 118.1 . .
C33D C32D C35D 120.9 . .
C31D C32D C35D 120.9 . .
C34D C33D C32D 121.1 . .
C34D C33D H33D 119.5 . .
C32D C33D H33D 119.5 . .
C29D C34D C33D 120.1 . .
C29D C34D H34D 119.9 . .
C33D C34D H34D 119.9 . .
C32D C35D H35G 109.5 . .
C32D C35D H35H 109.5 . .
H35G C35D H35H 109.5 . .
C32D C35D H35I 109.5 . .
H35G C35D H35I 109.5 . .
H35H C35D H35I 109.5 . .
N5D C36D C37D 119.5(12) . .
N5D C36D H36D 120.3 . .
C37D C36D H36D 120.3 . .
C38D C37D N6D 123.7(11) . .
C38D C37D C36D 120.5(11) . .
N6D C37D C36D 115.5(11) . .
C39D C38D C37D 118.6(11) . .
C39D C38D H38D 120.7 . .
C37D C38D H38D 120.7 . .
C38D C39D C40D 120.5(11) . .
C38D C39D H39D 119.8 . .
C40D C39D H39D 119.8 . .
O3D C40D C41D 126.6(10) . .
O3D C40D C39D 117.2(10) . .
C41D C40D C39D 116.3(11) . .
N6D C41D C40D 123.2(10) . .
N6D C41D H41D 118.4 . .
C40D C41D H41D 118.4 . .
O3D C42D C43D 110.6(9) . .
O3D C42D H42C 109.5 . .
C43D C42D H42C 109.5 . .
O3D C42D H42D 109.5 . .
C43D C42D H42D 109.5 . .
H42C C42D H42D 108.1 . .
C14D C43D C42D 109.5(9) . .
C14D C43D C28D 109.5(9) . .
C42D C43D C28D 106.3(9) . .
C14D C43D C44D 110.5(9) . .
C42D C43D C44D 109.4(9) . .
C28D C43D C44D 111.5(9) . .
C43D C44D H44D 109.5 . .
C43D C44D H44E 109.5 . .
H44D C44D H44E 109.5 . .
C43D C44D H44F 109.5 . .
H44D C44D H44F 109.5 . .
H44E C44D H44F 109.5 . .
C12E O1E C14E 117.6(9) . .
C8E N1E C1E 119.8(9) . .
C8E N1E Zn2 112.6(7) . .
C1E N1E Zn2 127.6(7) . .
C13E N2E C9E 120.8(9) . .
C13E N2E Zn2 125.4(7) . .
C9E N2E Zn2 113.7(7) . .
C2E C1E C6E 120.0(11) . .
C2E C1E N1E 117.9(10) . .
C6E C1E N1E 122.0(11) . .
C1E C2E C3E 120.5(12) . .
C1E C2E H2E 119.7 . .
C3E C2E H2E 119.7 . .
C2E C3E C4E 120.4(12) . .
C2E C3E H3E 119.8 . .
C4E C3E H3E 119.8 . .
C5E C4E C3E 118.0(11) . .
C5E C4E C7E 123.8(13) . .
C3E C4E C7E 118.0(13) . .
C4E C5E C6E 121.9(13) . .
C4E C5E H5E 119.1 . .
C6E C5E H5E 119.1 . .
C1E C6E C5E 118.8(12) . .
C1E C6E H6E 120.6 . .
C5E C6E H6E 120.6 . .
C4E C7E H7E1 109.5 . .
C4E C7E H7E2 109.5 . .
H7E1 C7E H7E2 109.5 . .
C4E C7E H7E3 109.5 . .
H7E1 C7E H7E3 109.5 . .
H7E2 C7E H7E3 109.5 . .
N1E C8E C9E 122.9(10) . .
N1E C8E H8E 118.6 . .
C9E C8E H8E 118.6 . .
N2E C9E C10E 121.3(10) . .
N2E C9E C8E 113.9(10) . .
C10E C9E C8E 124.9(10) . .
C9E C10E C11E 120.4(11) . .
C9E C10E H10E 119.8 . .
C11E C10E H10E 119.8 . .
C10E C11E C12E 117.5(11) . .
C10E C11E H11E 121.2 . .
C12E C11E H11E 121.2 . .
O1E C12E C13E 124.0(10) . .
O1E C12E C11E 116.2(10) . .
C13E C12E C11E 119.8(10) . .
N2E C13E C12E 120.1(10) . .
N2E C13E H13E 120.0 . .
C12E C13E H13E 120.0 . .
O1E C14E C15E 107.8(8) . .
O1E C14E H14E 110.1 . .
C15E C14E H14E 110.1 . .
O1E C14E H14F 110.1 . .
C15E C14E H14F 110.1 . .
H14E C14E H14F 108.5 . .
C16E C15E C14E 111.7(8) . 2_655
C16E C15E C14E 111.7(8) . 3_665
C14E C15E C14E 107.1(9) 2_655 3_665
C16E C15E C14E 111.7(8) . .
C14E C15E C14E 107.1(9) 2_655 .
C14E C15E C14E 107.1(9) 3_665 .
C15E C16E H16A 109.5 . .
C15E C16E H16C 109.5 . .
H16A C16E H16C 109.5 . .
C15E C16E H16E 109.5 . .
H16A C16E H16E 109.5 . .
H16C C16E H16E 109.5 . .
C12F O1F C14F 118.2(8) . .
C8F N1F C1F 118.2(10) . .
C8F N1F Zn3 112.5(8) . .
C1F N1F Zn3 128.8(8) . .
C13F N2F C9F 119.5(9) . .
C13F N2F Zn3 126.8(7) . .
C9F N2F Zn3 113.6(7) . .
C6F C1F C2F 117.6(12) . .
C6F C1F N1F 122.4(13) . .
C2F C1F N1F 120.0(12) . .
C3F C2F C1F 123.5(14) . .
C3F C2F H2F 118.2 . .
C1F C2F H2F 118.2 . .
C2F C3F C4F 118.9(14) . .
C2F C3F H3F 120.5 . .
C4F C3F H3F 120.5 . .
C5F C4F C3F 118.7(14) . .
C5F C4F C7F 120.5(16) . .
C3F C4F C7F 120.8(16) . .
C4F C5F C6F 119.3(15) . .
C4F C5F H5F 120.3 . .
C6F C5F H5F 120.3 . .
C1F C6F C5F 121.5(15) . .
C1F C6F H6F 119.3 . .
C5F C6F H6F 119.3 . .
C4F C7F H7F1 109.5 . .
C4F C7F H7F2 109.5 . .
H7F1 C7F H7F2 109.5 . .
C4F C7F H7F3 109.5 . .
H7F1 C7F H7F3 109.5 . .
H7F2 C7F H7F3 109.5 . .
N1F C8F C9F 119.7(11) . .
N1F C8F H8F 120.2 . .
C9F C8F H8F 120.2 . .
N2F C9F C10F 120.3(10) . .
N2F C9F C8F 117.6(10) . .
C10F C9F C8F 122.0(11) . .
C11F C10F C9F 121.1(11) . .
C11F C10F H10F 119.4 . .
C9F C10F H10F 119.4 . .
C10F C11F C12F 117.1(11) . .
C10F C11F H11F 121.5 . .
C12F C11F H11F 121.5 . .
O1F C12F C13F 122.6(10) . .
O1F C12F C11F 116.7(10) . .
C13F C12F C11F 120.5(11) . .
N2F C13F C12F 121.3(11) . .
N2F C13F H13F 119.4 . .
C12F C13F H13F 119.4 . .
O1F C14F C15F 106.6(8) . .
O1F C14F H14G 110.4 . .
C15F C14F H14G 110.4 . .
O1F C14F H14H 110.4 . .
C15F C14F H14H 110.4 . .
H14G C14F H14H 108.6 . .
C16F C15F C14F 110.3(7) . 2_765
C16F C15F C14F 110.3(7) . .
C14F C15F C14F 108.6(8) 2_765 .
C16F C15F C14F 110.3(7) . 3_675
C14F C15F C14F 108.6(8) 2_765 3_675
C14F C15F C14F 108.6(8) . 3_675
C15F C16F H16F 109.5 . .
C15F C16F H16G 109.5 . .
H16F C16F H16G 109.5 . .
C15F C16F H16H 109.5 . .
H16F C16F H16H 109.5 . .
H16G C16F H16H 109.5 . .
O3 S1 O2 114.9(7) . .
O3 S1 O1 114.1(7) . .
O2 S1 O1 115.0(7) . .
O3 S1 C101 106.0(9) . .
O2 S1 C101 102.2(10) . .
O1 S1 C101 102.5(10) . .
F2 C101 F1 112(2) . .
F2 C101 F3 107(2) . .
F1 C101 F3 105.3(19) . .
F2 C101 S1 110.7(17) . .
F1 C101 S1 111.8(17) . .
F3 C101 S1 109.4(16) . .
O5 S2 O4 114.7(5) . .
O5 S2 O6 115.0(6) . .
O4 S2 O6 114.8(6) . .
O5 S2 C102 102.2(7) . .
O4 S2 C102 104.2(7) . .
O6 S2 C102 103.7(7) . .
F5 C102 F4 111.1(14) . .
F5 C102 F6 107.4(13) . .
F4 C102 F6 108.7(13) . .
F5 C102 S2 110.9(11) . .
F4 C102 S2 110.2(11) . .
F6 C102 S2 108.3(11) . .
O9 S3 O8 114.7(6) . .
O9 S3 O7 113.9(7) . .
O8 S3 O7 116.7(7) . .
O9 S3 C103 104.8(9) . .
O8 S3 C103 98.5(9) . .
O7 S3 C103 105.6(9) . .
F8 C103 F7 112(2) . .
F8 C103 F9 106.4(16) . .
F7 C103 F9 101.0(15) . .
F8 C103 S3 114.4(14) . .
F7 C103 S3 113.0(15) . .
F9 C103 S3 109.1(15) . .
O10 S4 O12 115.1(7) . .
O10 S4 O11 116.4(6) . .
O12 S4 O11 114.9(7) . .
O10 S4 C104 103.1(7) . .
O12 S4 C104 101.1(7) . .
O11 S4 C104 103.2(6) . .
F12 C104 F11 106.5(13) . .
F12 C104 F10 109.6(13) . .
F11 C104 F10 105.7(14) . .
F12 C104 S4 114.0(12) . .
F11 C104 S4 110.0(11) . .
F10 C104 S4 110.7(10) . .
N1S C1S C2S 175.9(19) . .
C1S C2S H2S1 109.5 . .
C1S C2S H2S2 109.5 . .
H2S1 C2S H2S2 109.5 . .
C1S C2S H2S3 109.5 . .
H2S1 C2S H2S3 109.5 . .
H2S2 C2S H2S3 109.5 . .
N2S C3S C4S 176(2) . .
C3S C4S H4S1 109.5 . .
C3S C4S H4S2 109.5 . .
H4S1 C4S H4S2 109.5 . .
C3S C4S H4S3 109.5 . .
H4S1 C4S H4S3 109.5 . .
H4S2 C4S H4S3 109.5 . .
O13 S5 O13 115.5(2) 2_765 3_675
O13 S5 O13 115.5(2) 2_765 .
O13 S5 O13 115.5(2) 3_675 .
O13 S5 C105 102.5(3) 2_765 .
O13 S5 C105 102.5(3) 3_675 .
O13 S5 C105 102.5(3) . .
F13 C105 F13 106.3(4) 3_675 2_765
F13 C105 F13 106.3(4) 3_675 .
F13 C105 F13 106.3(4) 2_765 .
F13 C105 S5 112.4(4) 3_675 .
F13 C105 S5 112.4(4) 2_765 .
F13 C105 S5 112.4(4) . .
O13' S5' O13' 117.92(14) . 3_675
O13' S5' O13' 117.92(14) . 2_765
O13' S5' O13' 117.92(15) 3_675 2_765
O13' S5' C205 98.4(3) . .
O13' S5' C205 98.4(3) 3_675 .
O13' S5' C205 98.4(3) 2_765 .
F13' C205 F13' 111.4(3) 2_765 3_675
F13' C205 F13' 111.4(3) 2_765 .
F13' C205 F13' 111.4(3) 3_675 .
F13' C205 S5' 107.4(3) 2_765 .
F13' C205 S5' 107.4(3) 3_675 .
F13' C205 S5' 107.4(3) . .
O17 S6 O18 115.5 . .
O17 S6 O16 115.5 . .
O18 S6 O16 115.5 . .
O17 S6 C106 102.4 . .
O18 S6 C106 102.4 . .
O16 S6 C106 102.4 . .
F16 C106 F18 107.0 . .
F16 C106 F17 107.0 . .
F18 C106 F17 107.0 . .
F16 C106 S6 111.9 . .
F18 C106 S6 111.9 . .
F17 C106 S6 111.9 . .

loop_
_geom_bond_atom_site_label_1
_geom_bond_atom_site_label_2
_geom_bond_distance
_geom_bond_site_symmetry_2
Zn1 N2B 2.168(9) .
Zn1 N2B 2.168(9) 2_655
Zn1 N2B 2.168(9) 3_665
Zn1 N1B 2.175(9) .
Zn1 N1B 2.175(9) 2_655
Zn1 N1B 2.175(9) 3_665
Zn2 N3B 2.129(9) .
Zn2 N5B 2.145(9) 3_665
Zn2 N1E 2.176(8) .
Zn2 N4B 2.176(9) .
Zn2 N2E 2.183(9) .
Zn2 N6B 2.196(8) 3_665
Zn3 N3D 2.133(9) .
Zn3 N5D 2.151(10) 3_675
Zn3 N2F 2.151(9) .
Zn3 N4D 2.167(10) .
Zn3 N6D 2.176(9) 3_675
Zn3 N1F 2.231(10) .
Zn4 N2D 2.161(9) 2_765
Zn4 N2D 2.161(9) 3_675
Zn4 N2D 2.161(9) .
Zn4 N1D 2.171(9) 3_675
Zn4 N1D 2.171(9) 2_765
Zn4 N1D 2.171(9) .
O1B C12B 1.363(11) .
O1B C14B 1.459(11) .
O2B C26B 1.370(11) .
O2B C28B 1.431(12) .
O3B C40B 1.331(11) .
O3B C42B 1.441(12) .
N1B C8B 1.277(12) .
N1B C1B 1.421(13) .
N2B C13B 1.343(12) .
N2B C9B 1.349(12) .
N3B C22B 1.264(12) .
N3B C15B 1.448(12) .
N4B C27B 1.335(11) .
N4B C23B 1.337(12) .
N5B C36B 1.266(13) .
N5B C29C 1.418(11) .
N5B C29B 1.435(11) .
N5B Zn2 2.144(9) 2_655
N6B C41B 1.328(12) .
N6B C37B 1.334(13) .
N6B Zn2 2.196(8) 2_655
C1B C6B 1.321(15) .
C1B C2B 1.399(15) .
C2B C3B 1.390(16) .
C2B H2B 0.9500 .
C3B C4B 1.423(18) .
C3B H3B 0.9500 .
C4B C5B 1.369(16) .
C4B C7B 1.444(16) .
C5B C6B 1.373(15) .
C5B H5B 0.9500 .
C6B H6B 0.9500 .
C7B H7B1 0.9800 .
C7B H7B2 0.9800 .
C7B H7B3 0.9800 .
C8B C9B 1.477(13) .
C8B H8B 0.9500 .
C9B C10B 1.353(13) .
C10B C11B 1.426(14) .
C10B H10B 0.9500 .
C11B C12B 1.366(13) .
C11B H11B 0.9500 .
C12B C13B 1.418(13) .
C13B H13B 0.9500 .
C14B C43B 1.516(14) .
C14B H14A 0.9900 .
C14B H14B 0.9900 .
C15B C20B 1.374(14) .
C15B C16B 1.384(14) .
C16B C17B 1.404(14) .
C16B H16B 0.9500 .
C17B C18B 1.400(15) .
C17B H17B 0.9500 .
C18B C19B 1.386(15) .
C18B C21B 1.499(15) .
C19B C20B 1.380(14) .
C19B H19B 0.9500 .
C20B H20B 0.9500 .
C21B H21A 0.9800 .
C21B H21B 0.9800 .
C21B H21C 0.9800 .
C22B C23B 1.458(13) .
C22B H22B 0.9500 .
C23B C24B 1.375(14) .
C24B C25B 1.403(14) .
C24B H24B 0.9500 .
C25B C26B 1.382(14) .
C25B H25B 0.9500 .
C26B C27B 1.395(13) .
C27B H27B 0.9500 .
C28B C43B 1.531(13) .
C28B H28A 0.9900 .
C28B H28B 0.9900 .
C29B C30B 1.3965 .
C29B C34B 1.3965 .
C30B C31B 1.3964 .
C30B H30B 0.9500 .
C31B C32B 1.4020 .
C31B H31B 0.9500 .
C32B C33B 1.4022 .
C32B C35B 1.5072 .
C33B C34B 1.3965 .
C33B H33B 0.9500 .
C34B H34B 0.9500 .
C35B H35A 0.9800 .
C35B H35B 0.9800 .
C35B H35C 0.9800 .
C36B C37B 1.466(14) .
C36B H36B 0.9500 .
C37B C38B 1.377(14) .
C38B C39B 1.364(15) .
C38B H38B 0.9500 .
C39B C40B 1.392(14) .
C39B H39B 0.9500 .
C40B C41B 1.424(13) .
C41B H41B 0.9500 .
C42B C43B 1.520(13) .
C42B H42A 0.9900 .
C42B H42B 0.9900 .
C43B C44B 1.556(14) .
C44B H44A 0.9800 .
C44B H44B 0.9800 .
C44B H44C 0.9800 .
C29C C30C 1.3965 .
C29C C34C 1.3965 .
C30C C31C 1.3963 .
C30C H30C 0.9500 .
C31C C32C 1.4023 .
C31C H31C 0.9500 .
C32C C33C 1.4022 .
C32C C35C 1.5071 .
C33C C34C 1.3963 .
C33C H33C 0.9500 .
C34C H34C 0.9500 .
C35C H35D 0.9800 .
C35C H35E 0.9800 .
C35C H35F 0.9800 .
O1D C12D 1.346(12) .
O1D C14D 1.426(12) .
O2D C26D 1.360(12) .
O2D C28D 1.444(12) .
O3D C40D 1.342(12) .
O3D C42D 1.425(12) .
N1D C8D 1.300(13) .
N1D C1D 1.420(13) .
N2D C9D 1.320(12) .
N2D C13D 1.341(12) .
N3D C22D 1.293(13) .
N3D C15D 1.434(12) .
N4D C27D 1.360(12) .
N4D C23D 1.360(13) .
N5D C36D 1.271(14) .
N5D C29D 1.417(11) .
N5D Zn3 2.151(10) 2_765
N6D C41D 1.319(12) .
N6D C37D 1.364(13) .
N6D Zn3 2.176(9) 2_765
C1D C6D 1.355(15) .
C1D C2D 1.362(14) .
C2D C3D 1.395(16) .
C2D H2D 0.9500 .
C3D C4D 1.419(18) .
C3D H3D 0.9500 .
C4D C5D 1.390(18) .
C4D C7D 1.447(18) .
C5D C6D 1.370(16) .
C5D H5D 0.9500 .
C6D H6D 0.9500 .
C7D H7D1 0.9800 .
C7D H7D2 0.9800 .
C7D H7D3 0.9800 .
C8D C9D 1.444(14) .
C8D H8D 0.9500 .
C9D C10D 1.389(14) .
C10D C11D 1.389(15) .
C10D H10D 0.9500 .
C11D C12D 1.370(14) .
C11D H11D 0.9500 .
C12D C13D 1.425(14) .
C13D H13D 0.9500 .
C14D C43D 1.492(14) .
C14D H14C 0.9900 .
C14D H14D 0.9900 .
C15D C16D 1.361(14) .
C15D C20D 1.386(14) .
C16D C17D 1.387(15) .
C16D H16D 0.9500 .
C17D C18D 1.408(16) .
C17D H17D 0.9500 .
C18D C19D 1.378(16) .
C18D C21D 1.493(16) .
C19D C20D 1.416(15) .
C19D H19D 0.9500 .
C20D H20D 0.9500 .
C21D H21D 0.9800 .
C21D H21E 0.9800 .
C21D H21F 0.9800 .
C22D C23D 1.443(14) .
C22D H22D 0.9500 .
C23D C24D 1.373(14) .
C24D C25D 1.399(15) .
C24D H24D 0.9500 .
C25D C26D 1.366(14) .
C25D H25D 0.9500 .
C26D C27D 1.417(14) .
C27D H27D 0.9500 .
C28D C43D 1.528(14) .
C28D H28C 0.9900 .
C28D H28D 0.9900 .
C29D C34D 1.3963 .
C29D C30D 1.3966 .
C30D C31D 1.3962 .
C30D H30D 0.9500 .
C31D C32D 1.4023 .
C31D H31D 0.9500 .
C32D C33D 1.4021 .
C32D C35D 1.5071 .
C33D C34D 1.3964 .
C33D H33D 0.9500 .
C34D H34D 0.9500 .
C35D H35G 0.9800 .
C35D H35H 0.9800 .
C35D H35I 0.9800 .
C36D C37D 1.475(15) .
C36D H36D 0.9500 .
C37D C38D 1.361(15) .
C38D C39D 1.353(14) .
C38D H38D 0.9500 .
C39D C40D 1.418(14) .
C39D H39D 0.9500 .
C40D C41D 1.413(14) .
C41D H41D 0.9500 .
C42D C43D 1.506(14) .
C42D H42C 0.9900 .
C42D H42D 0.9900 .
C43D C44D 1.560(14) .
C44D H44D 0.9800 .
C44D H44E 0.9800 .
C44D H44F 0.9800 .
O1E C12E 1.330(12) .
O1E C14E 1.388(12) .
N1E C8E 1.257(12) .
N1E C1E 1.416(12) .
N2E C13E 1.343(12) .
N2E C9E 1.350(12) .
C1E C2E 1.351(14) .
C1E C6E 1.375(14) .
C2E C3E 1.361(14) .
C2E H2E 0.9500 .
C3E C4E 1.404(16) .
C3E H3E 0.9500 .
C4E C5E 1.340(17) .
C4E C7E 1.549(16) .
C5E C6E 1.390(16) .
C5E H5E 0.9500 .
C6E H6E 0.9500 .
C7E H7E1 0.9800 .
C7E H7E2 0.9800 .
C7E H7E3 0.9800 .
C8E C9E 1.468(14) .
C8E H8E 0.9500 .
C9E C10E 1.366(15) .
C10E C11E 1.392(15) .
C10E H10E 0.9500 .
C11E C12E 1.406(14) .
C11E H11E 0.9500 .
C12E C13E 1.399(14) .
C13E H13E 0.9500 .
C14E C15E 1.552(12) .
C14E H14E 0.9900 .
C14E H14F 0.9900 .
C15E C16E 1.53(2) .
C15E C14E 1.552(12) 2_655
C15E C14E 1.552(12) 3_665
C16E H16A 0.9800 .
C16E H16C 0.9800 .
C16E H16E 0.9800 .
O1F C12F 1.359(12) .
O1F C14F 1.408(12) .
N1F C8F 1.269(13) .
N1F C1F 1.425(13) .
N2F C13F 1.337(13) .
N2F C9F 1.340(13) .
C1F C6F 1.347(16) .
C1F C2F 1.360(16) .
C2F C3F 1.353(15) .
C2F H2F 0.9500 .
C3F C4F 1.410(18) .
C3F H3F 0.9500 .
C4F C5F 1.366(19) .
C4F C7F 1.517(17) .
C5F C6F 1.412(17) .
C5F H5F 0.9500 .
C6F H6F 0.9500 .
C7F H7F1 0.9800 .
C7F H7F2 0.9800 .
C7F H7F3 0.9800 .
C8F C9F 1.461(14) .
C8F H8F 0.9500 .
C9F C10F 1.397(14) .
C10F C11F 1.351(14) .
C10F H10F 0.9500 .
C11F C12F 1.394(14) .
C11F H11F 0.9500 .
C12F C13F 1.367(14) .
C13F H13F 0.9500 .
C14F C15F 1.549(11) .
C14F H14G 0.9900 .
C14F H14H 0.9900 .
C15F C16F 1.54(2) .
C15F C14F 1.549(11) 2_765
C15F C14F 1.549(11) 3_675
C16F H16F 0.9800 .
C16F H16G 0.9800 .
C16F H16H 0.9800 .
S1 O3 1.446(10) .
S1 O2 1.446(11) .
S1 O1 1.480(12) .
S1 C101 1.77(2) .
C101 F2 1.29(2) .
C101 F1 1.29(2) .
C101 F3 1.42(3) .
S2 O5 1.399(9) .
S2 O4 1.405(8) .
S2 O6 1.453(11) .
S2 C102 1.855(15) .
C102 F5 1.322(16) .
C102 F4 1.335(17) .
C102 F6 1.341(16) .
S3 O9 1.427(11) .
S3 O8 1.434(10) .
S3 O7 1.455(11) .
S3 C103 1.81(2) .
C103 F8 1.28(2) .
C103 F7 1.34(2) .
C103 F9 1.44(2) .
S4 O10 1.426(9) .
S4 O12 1.427(11) .
S4 O11 1.429(9) .
S4 C104 1.806(15) .
C104 F12 1.267(15) .
C104 F11 1.329(18) .
C104 F10 1.336(16) .
N1S C1S 1.099(18) .
C1S C2S 1.48(2) .
C2S H2S1 0.9800 .
C2S H2S2 0.9800 .
C2S H2S3 0.9800 .
N2S C3S 1.22(2) .
C3S C4S 1.45(3) .
C4S H4S1 0.9800 .
C4S H4S2 0.9800 .
C4S H4S3 0.9800 .
S5 O13 1.409(5) 2_765
S5 O13 1.409(5) 3_675
S5 O13 1.409(4) .
S5 C105 2.055(4) .
C105 F13 1.318(5) 3_675
C105 F13 1.318(5) 2_765
C105 F13 1.319(5) .
S5' O13' 1.439(4) .
S5' O13' 1.439(4) 3_675
S5' O13' 1.439(4) 2_765
S5' C205 2.086(4) .
C205 F13' 1.340(4) 2_765
C205 F13' 1.340(4) 3_675
C205 F13' 1.340(5) .
S6 O17 1.4450 .
S6 O18 1.4451 .
S6 O16 1.4451 .
S6 C106 1.8513 .
C106 F16 1.3383 .
C106 F18 1.3384 .
C106 F17 1.3385 .

loop_
_geom_torsion_atom_site_label_1
_geom_torsion_atom_site_label_2
_geom_torsion_atom_site_label_3
_geom_torsion_atom_site_label_4
_geom_torsion
_geom_torsion_site_symmetry_1
_geom_torsion_site_symmetry_4
C8B N1B C1B C6B -121.8(14) . .
Zn1 N1B C1B C6B 77.3(14) . .
C8B N1B C1B C2B 54.6(16) . .
Zn1 N1B C1B C2B -106.4(12) . .
C6B C1B C2B C3B -6(2) . .
N1B C1B C2B C3B 177.8(13) . .
C1B C2B C3B C4B 1(2) . .
C2B C3B C4B C5B 4(2) . .
C2B C3B C4B C7B -176.3(15) . .
C3B C4B C5B C6B -4(2) . .
C7B C4B C5B C6B 176.3(14) . .
C2B C1B C6B C5B 6(2) . .
N1B C1B C6B C5B -177.7(12) . .
C4B C5B C6B C1B -1(2) . .
C1B N1B C8B C9B -173.0(10) . .
Zn1 N1B C8B C9B -10.5(12) . .
C13B N2B C9B C10B 4.5(16) . .
Zn1 N2B C9B C10B -180.0(9) . .
C13B N2B C9B C8B 178.0(9) . .
Zn1 N2B C9B C8B -6.4(11) . .
N1B C8B C9B N2B 11.7(15) . .
N1B C8B C9B C10B -174.7(11) . .
N2B C9B C10B C11B -4.9(18) . .
C8B C9B C10B C11B -178.1(10) . .
C9B C10B C11B C12B 3.3(17) . .
C14B O1B C12B C11B -173.7(10) . .
C14B O1B C12B C13B 7.7(15) . .
C10B C11B C12B O1B 180.0(10) . .
C10B C11B C12B C13B -1.4(17) . .
C9B N2B C13B C12B -2.4(15) . .
Zn1 N2B C13B C12B -177.3(8) . .
O1B C12B C13B N2B 179.5(10) . .
C11B C12B C13B N2B 0.9(17) . .
C12B O1B C14B C43B 176.1(9) . .
C22B N3B C15B C20B 114.2(14) . .
Zn2 N3B C15B C20B -72.8(14) . .
C22B N3B C15B C16B -74.5(15) . .
Zn2 N3B C15B C16B 98.6(12) . .
C20B C15B C16B C17B -3(2) . .
N3B C15B C16B C17B -174.1(12) . .
C15B C16B C17B C18B -2(2) . .
C16B C17B C18B C19B 3(2) . .
C16B C17B C18B C21B -179.3(14) . .
C17B C18B C19B C20B 0(2) . .
C21B C18B C19B C20B -177.5(15) . .
C16B C15B C20B C19B 6(2) . .
N3B C15B C20B C19B 177.2(12) . .
C18B C19B C20B C15B -5(2) . .
C15B N3B C22B C23B 174.8(9) . .
Zn2 N3B C22B C23B 1.1(13) . .
C27B N4B C23B C24B 1.4(15) . .
Zn2 N4B C23B C24B 173.5(8) . .
C27B N4B C23B C22B -176.2(9) . .
Zn2 N4B C23B C22B -4.2(10) . .
N3B C22B C23B N4B 2.2(15) . .
N3B C22B C23B C24B -175.5(11) . .
N4B C23B C24B C25B 0.5(17) . .
C22B C23B C24B C25B 178.0(10) . .
C23B C24B C25B C26B -2.7(16) . .
C28B O2B C26B C25B 177.7(10) . .
C28B O2B C26B C27B -2.9(15) . .
C24B C25B C26B O2B -177.4(10) . .
C24B C25B C26B C27B 3.1(16) . .
C23B N4B C27B C26B -1.0(14) . .
Zn2 N4B C27B C26B -171.9(7) . .
O2B C26B C27B N4B 179.2(9) . .
C25B C26B C27B N4B -1.4(16) . .
C26B O2B C28B C43B -176.6(9) . .
C36B N5B C29B C30B -115.5(14) . .
Zn2 N5B C29B C30B 72.2(15) 2_655 .
C36B N5B C29B C34B 62.5(17) . .
Zn2 N5B C29B C34B -109.8(13) 2_655 .
C34B C29B C30B C31B -0.1 . .
N5B C29B C30B C31B 177.9(15) . .
C29B C30B C31B C32B -0.1 . .
C30B C31B C32B C33B 0.3 . .
C30B C31B C32B C35B -178.5 . .
C31B C32B C33B C34B -0.3 . .
C35B C32B C33B C34B 178.5 . .
C32B C33B C34B C29B 0.1 . .
C30B C29B C34B C33B 0.1 . .
N5B C29B C34B C33B -177.8(16) . .
C29C N5B C36B C37B 176.6(12) . .
C29B N5B C36B C37B -172.0(14) . .
Zn2 N5B C36B C37B 1.6(16) 2_655 .
C41B N6B C37B C38B 0(2) . .
Zn2 N6B C37B C38B 179.2(12) 2_655 .
C41B N6B C37B C36B -178.8(11) . .
Zn2 N6B C37B C36B 0.0(14) 2_655 .
N5B C36B C37B N6B -1(2) . .
N5B C36B C37B C38B 179.7(14) . .
N6B C37B C38B C39B 0(2) . .
C36B C37B C38B C39B 179.5(14) . .
C37B C38B C39B C40B -3(2) . .
C42B O3B C40B C39B -178.1(11) . .
C42B O3B C40B C41B -1.6(15) . .
C38B C39B C40B O3B -178.1(13) . .
C38B C39B C40B C41B 5(2) . .
C37B N6B C41B C40B 1.7(17) . .
Zn2 N6B C41B C40B -177.0(8) 2_655 .
O3B C40B C41B N6B 179.1(10) . .
C39B C40B C41B N6B -4.4(17) . .
C40B O3B C42B C43B -178.0(9) . .
O1B C14B C43B C42B -51.0(11) . .
O1B C14B C43B C28B -166.9(8) . .
O1B C14B C43B C44B 70.7(11) . .
O3B C42B C43B C14B -169.6(8) . .
O3B C42B C43B C28B -55.0(11) . .
O3B C42B C43B C44B 67.1(11) . .
O2B C28B C43B C14B -53.8(11) . .
O2B C28B C43B C42B -170.1(8) . .
O2B C28B C43B C44B 69.0(11) . .
C36B N5B C29C C30C -57.9(15) . .
Zn2 N5B C29C C30C 116.2(9) 2_655 .
C36B N5B C29C C34C 121.2(12) . .
Zn2 N5B C29C C34C -64.6(13) 2_655 .
C34C C29C C30C C31C -0.1 . .
N5B C29C C30C C31C 179.1(12) . .
C29C C30C C31C C32C -0.1 . .
C30C C31C C32C C33C 0.3 . .
C30C C31C C32C C35C -178.5 . .
C31C C32C C33C C34C -0.3 . .
C35C C32C C33C C34C 178.5 . .
C32C C33C C34C C29C 0.1 . .
C30C C29C C34C C33C 0.1 . .
N5B C29C C34C C33C -179.1(12) . .
C8D N1D C1D C6D -33.5(18) . .
Zn4 N1D C1D C6D 126.6(12) . .
C8D N1D C1D C2D 147.7(12) . .
Zn4 N1D C1D C2D -52.1(15) . .
C6D C1D C2D C3D -2(2) . .
N1D C1D C2D C3D 177.1(13) . .
C1D C2D C3D C4D 3(2) . .
C2D C3D C4D C5D -4(3) . .
C2D C3D C4D C7D -175(2) . .
C3D C4D C5D C6D 5(3) . .
C7D C4D C5D C6D 176(2) . .
C2D C1D C6D C5D 2(2) . .
N1D C1D C6D C5D -176.4(15) . .
C4D C5D C6D C1D -4(3) . .
C1D N1D C8D C9D 165.5(10) . .
Zn4 N1D C8D C9D 2.6(14) . .
C13D N2D C9D C10D 4.0(17) . .
Zn4 N2D C9D C10D -177.0(10) . .
C13D N2D C9D C8D 180.0(10) . .
Zn4 N2D C9D C8D -1.1(13) . .
N1D C8D C9D N2D -1.1(17) . .
N1D C8D C9D C10D 174.8(12) . .
N2D C9D C10D C11D -3(2) . .
C8D C9D C10D C11D -179.0(13) . .
C9D C10D C11D C12D 2(2) . .
C14D O1D C12D C11D 173.2(11) . .
C14D O1D C12D C13D -6.7(16) . .
C10D C11D C12D O1D 177.8(12) . .
C10D C11D C12D C13D -2.3(19) . .
C9D N2D C13D C12D -3.9(16) . .
Zn4 N2D C13D C12D 177.3(8) . .
O1D C12D C13D N2D -177.1(10) . .
C11D C12D C13D N2D 3.0(17) . .
C12D O1D C14D C43D -172.8(9) . .
C22D N3D C15D C16D 68.0(15) . .
Zn3 N3D C15D C16D -102.7(11) . .
C22D N3D C15D C20D -117.8(13) . .
Zn3 N3D C15D C20D 71.5(13) . .
C20D C15D C16D C17D 1(2) . .
N3D C15D C16D C17D 174.6(11) . .
C15D C16D C17D C18D -1(2) . .
C16D C17D C18D C19D 0(2) . .
C16D C17D C18D C21D 178.3(14) . .
C17D C18D C19D C20D 1(2) . .
C21D C18D C19D C20D -177.3(14) . .
C16D C15D C20D C19D 0.5(19) . .
N3D C15D C20D C19D -173.6(12) . .
C18D C19D C20D C15D -1(2) . .
C15D N3D C22D C23D -174.7(10) . .
Zn3 N3D C22D C23D -3.0(14) . .
C27D N4D C23D C24D 0.4(18) . .
Zn3 N4D C23D C24D -172.8(10) . .
C27D N4D C23D C22D 175.1(10) . .
Zn3 N4D C23D C22D 1.9(13) . .
N3D C22D C23D N4D 0.7(17) . .
N3D C22D C23D C24D 175.5(12) . .
N4D C23D C24D C25D 1(2) . .
C22D C23D C24D C25D -173.7(12) . .
C23D C24D C25D C26D 1(2) . .
C28D O2D C26D C25D -176.3(11) . .
C28D O2D C26D C27D 5.4(17) . .
C24D C25D C26D O2D 177.4(11) . .
C24D C25D C26D C27D -4.2(19) . .
C23D N4D C27D C26D -3.3(17) . .
Zn3 N4D C27D C26D 168.8(9) . .
O2D C26D C27D N4D -176.4(11) . .
C25D C26D C27D N4D 5.3(18) . .
C26D O2D C28D C43D 179.4(10) . .
C36D N5D C29D C34D 135.2(10) . .
Zn3 N5D C29D C34D -52.0(12) 2_765 .
C36D N5D C29D C30D -45.5(13) . .
Zn3 N5D C29D C30D 127.3(10) 2_765 .
C34D C29D C30D C31D -0.1 . .
N5D C29D C30D C31D -179.4(10) . .
C29D C30D C31D C32D -0.1 . .
C30D C31D C32D C33D 0.3 . .
C30D C31D C32D C35D -178.5 . .
C31D C32D C33D C34D -0.3 . .
C35D C32D C33D C34D 178.5 . .
C30D C29D C34D C33D 0.1 . .
N5D C29D C34D C33D 179.5(10) . .
C32D C33D C34D C29D 0.1 . .
C29D N5D C36D C37D 179.4(10) . .
Zn3 N5D C36D C37D 5.3(15) 2_765 .
C41D N6D C37D C38D -6.9(17) . .
Zn3 N6D C37D C38D -179.3(10) 2_765 .
C41D N6D C37D C36D -179.9(10) . .
Zn3 N6D C37D C36D 7.6(12) 2_765 .
N5D C36D C37D C38D 177.7(12) . .
N5D C36D C37D N6D -9.0(17) . .
N6D C37D C38D C39D 6.0(19) . .
C36D C37D C38D C39D 178.7(11) . .
C37D C38D C39D C40D -3.0(18) . .
C42D O3D C40D C41D 3.6(17) . .
C42D O3D C40D C39D -177.7(10) . .
C38D C39D C40D O3D -177.8(11) . .
C38D C39D C40D C41D 1.1(17) . .
C37D N6D C41D C40D 4.8(16) . .
Zn3 N6D C41D C40D 175.8(8) 2_765 .
O3D C40D C41D N6D 176.7(11) . .
C39D C40D C41D N6D -2.1(17) . .
C40D O3D C42D C43D 174.5(10) . .
O1D C14D C43D C42D 49.3(12) . .
O1D C14D C43D C28D 165.5(9) . .
O1D C14D C43D C44D -71.4(11) . .
O3D C42D C43D C14D 170.6(9) . .
O3D C42D C43D C28D 52.4(11) . .
O3D C42D C43D C44D -68.1(11) . .
O2D C28D C43D C14D 53.1(12) . .
O2D C28D C43D C42D 171.3(9) . .
O2D C28D C43D C44D -69.5(12) . .
C8E N1E C1E C2E 106.3(13) . .
Zn2 N1E C1E C2E -73.0(12) . .
C8E N1E C1E C6E -71.0(15) . .
Zn2 N1E C1E C6E 109.6(12) . .
C6E C1E C2E C3E -6.6(18) . .
N1E C1E C2E C3E 176.0(10) . .
C1E C2E C3E C4E 5.7(18) . .
C2E C3E C4E C5E -3.4(19) . .
C2E C3E C4E C7E -178.1(12) . .
C3E C4E C5E C6E 2(2) . .
C7E C4E C5E C6E 176.6(14) . .
C2E C1E C6E C5E 5.3(19) . .
N1E C1E C6E C5E -177.4(12) . .
C4E C5E C6E C1E -3(2) . .
C1E N1E C8E C9E 178.8(11) . .
Zn2 N1E C8E C9E -1.7(16) . .
C13E N2E C9E C10E -2(2) . .
Zn2 N2E C9E C10E 175.4(12) . .
C13E N2E C9E C8E 177.5(11) . .
Zn2 N2E C9E C8E -5.4(14) . .
N1E C8E C9E N2E 5.0(19) . .
N1E C8E C9E C10E -175.8(14) . .
N2E C9E C10E C11E 3(2) . .
C8E C9E C10E C11E -176.3(15) . .
C9E C10E C11E C12E -3(2) . .
C14E O1E C12E C13E 2.4(19) . .
C14E O1E C12E C11E -179.4(13) . .
C10E C11E C12E O1E -176.1(15) . .
C10E C11E C12E C13E 2(2) . .
C9E N2E C13E C12E 0.8(18) . .
Zn2 N2E C13E C12E -175.9(9) . .
O1E C12E C13E N2E 177.0(12) . .
C11E C12E C13E N2E -1(2) . .
C12E O1E C14E C15E -178.6(12) . .
O1E C14E C15E C16E 65.7(9) . .
O1E C14E C15E C14E -57.0(17) . 2_655
O1E C14E C15E C14E -171.6(8) . 3_665
C8F N1F C1F C6F 80.6(17) . .
Zn3 N1F C1F C6F -107.3(14) . .
C8F N1F C1F C2F -96.6(15) . .
Zn3 N1F C1F C2F 75.5(14) . .
C6F C1F C2F C3F 4(2) . .
N1F C1F C2F C3F -178.8(11) . .
C1F C2F C3F C4F 1(2) . .
C2F C3F C4F C5F -2(2) . .
C2F C3F C4F C7F 177.5(13) . .
C3F C4F C5F C6F -2(2) . .
C7F C4F C5F C6F 178.8(14) . .
C2F C1F C6F C5F -8(2) . .
N1F C1F C6F C5F 175.0(13) . .
C4F C5F C6F C1F 7(2) . .
C1F N1F C8F C9F 175.2(11) . .
Zn3 N1F C8F C9F 1.9(14) . .
C13F N2F C9F C10F 0.2(17) . .
Zn3 N2F C9F C10F 178.4(9) . .
C13F N2F C9F C8F -177.7(11) . .
Zn3 N2F C9F C8F 0.5(13) . .
N1F C8F C9F N2F -1.7(17) . .
N1F C8F C9F C10F -179.6(12) . .
N2F C9F C10F C11F -0.2(19) . .
C8F C9F C10F C11F 177.6(12) . .
C9F C10F C11F C12F 2.3(19) . .
C14F O1F C12F C13F -2.4(16) . .
C14F O1F C12F C11F 173.3(10) . .
C10F C11F C12F O1F 179.7(11) . .
C10F C11F C12F C13F -4.5(18) . .
C9F N2F C13F C12F -2.4(17) . .
Zn3 N2F C13F C12F 179.6(9) . .
O1F C12F C13F N2F -179.8(11) . .
C11F C12F C13F N2F 4.6(18) . .
C12F O1F C14F C15F 175.0(10) . .
O1F C14F C15F C16F -68.2(8) . .
O1F C14F C15F C14F 52.9(15) . 2_765
O1F C14F C15F C14F 170.8(8) . 3_675
O3 S1 C101 F2 176.9(17) . .
O2 S1 C101 F2 56(2) . .
O1 S1 C101 F2 -63(2) . .
O3 S1 C101 F1 -57(2) . .
O2 S1 C101 F1 -177.8(16) . .
O1 S1 C101 F1 62.8(18) . .
O3 S1 C101 F3 59.1(18) . .
O2 S1 C101 F3 -61.6(17) . .
O1 S1 C101 F3 179.0(14) . .
O5 S2 C102 F5 -64.8(13) . .
O4 S2 C102 F5 175.5(11) . .
O6 S2 C102 F5 55.0(13) . .
O5 S2 C102 F4 58.7(12) . .
O4 S2 C102 F4 -61.1(12) . .
O6 S2 C102 F4 178.5(11) . .
O5 S2 C102 F6 177.5(10) . .
O4 S2 C102 F6 57.8(12) . .
O6 S2 C102 F6 -62.7(12) . .
O9 S3 C103 F8 -51.6(18) . .
O8 S3 C103 F8 66.9(18) . .
O7 S3 C103 F8 -172.2(15) . .
O9 S3 C103 F7 178.9(14) . .
O8 S3 C103 F7 -62.6(16) . .
O7 S3 C103 F7 58.3(17) . .
O9 S3 C103 F9 67.4(14) . .
O8 S3 C103 F9 -174.1(12) . .
O7 S3 C103 F9 -53.2(15) . .
O10 S4 C104 F12 -176.7(12) . .
O12 S4 C104 F12 63.9(13) . .
O11 S4 C104 F12 -55.2(13) . .
O10 S4 C104 F11 -57.3(12) . .
O12 S4 C104 F11 -176.6(11) . .
O11 S4 C104 F11 64.3(12) . .
O10 S4 C104 F10 59.2(13) . .
O12 S4 C104 F10 -60.2(13) . .
O11 S4 C104 F10 -179.3(11) . .
O17 S6 C106 F16 60.0 . .
O18 S6 C106 F16 -60.0 . .
O16 S6 C106 F16 180.0 . .
O17 S6 C106 F18 -60.0 . .
O18 S6 C106 F18 180.0 . .
O16 S6 C106 F18 60.0 . .
O17 S6 C106 F17 180.0 . .
O18 S6 C106 F17 60.0 . .
O16 S6 C106 F17 -60.0 . .

loop_
_platon_squeeze_void_nr
_platon_squeeze_void_average_x
_platon_squeeze_void_average_y
_platon_squeeze_void_average_z
_platon_squeeze_void_volume
_platon_squeeze_void_count_electrons
_platon_squeeze_void_content
1 0.667 0.333 0.242 2476 658 ' '
2 0.333 -0.333 0.742 2476 658 ' '
3 0.667 0.333 0.874 151 74 ' '
4 0.667 0.333 0.008 9 1 ' '
5 0.333 0.667 0.374 151 74 ' '
6 0.333 0.667 0.508 9 1 ' '
